data_7127557
loop_
_publ_author_name
'Pramanik, Susnata'
'Kauffmann, Brice'
'Hecht, Stefan'
'Ferrand, Yann'
'Huc, Ivan'

_publ_section_title
;
 Light-mediated chiroptical switching of an achiral foldamer host in
 presence of a carbohydrate guest.
;
_journal_issue 1
_journal_name_full 'Chemical communications (Cambridge, England)'
_journal_page_first 93
_journal_page_last 96
_journal_paper_doi 10.1039/d0cc06484j
_journal_volume 57
_journal_year 2021
_chemical_formula_moiety 'C174 H168 N32 O26 S2, 2(C H4 O)'
_chemical_formula_sum 'C176 H176 N32 O28 S2'
_chemical_formula_weight 3251.60
_chemical_properties_physical Air-sensitive
_space_group_crystal_system monoclinic
_space_group_IT_number 14
_space_group_name_Hall '-P 2ybc'
_space_group_name_H-M_alt 'P 1 21/c 1'
_atom_sites_solution_hydrogens geom
_atom_sites_solution_primary dual
_audit_creation_date 2020-09-18
_audit_creation_method
;
Olex2 1.2
(compiled May 29 2018 13:30:08 for OlexSys, GUI svn.r5506)
;
_audit_update_record
;
2020-09-18 deposited with the CCDC.	2020-12-04 downloaded from the CCDC.
;
_cell_angle_alpha 90
_cell_angle_beta 97.4660(10)
_cell_angle_gamma 90
_cell_formula_units_Z 4
_cell_length_a 19.6936(2)
_cell_length_b 38.3273(3)
_cell_length_c 27.2035(3)
_cell_measurement_reflns_used 65067
_cell_measurement_temperature 130(2)
_cell_measurement_theta_max 73.1660
_cell_measurement_theta_min 2.0170
_cell_volume 20359.2(3)
_computing_molecular_graphics 'Olex2 (Dolomanov et al., 2009)'
_computing_publication_material 'Olex2 (Dolomanov et al., 2009)'
_computing_structure_refinement 'ShelXL (Sheldrick, 2015)'
_computing_structure_solution 'ShelXT (Sheldrick, 2015)'
_diffrn_ambient_temperature 130
_diffrn_measured_fraction_theta_full 0.998
_diffrn_measured_fraction_theta_max 0.981
_diffrn_measurement_device_type 'Rigaku FRX'
_diffrn_measurement_method '\f and \w scans'
_diffrn_radiation_type CuK\a
_diffrn_radiation_wavelength 1.54184
_diffrn_reflns_av_R_equivalents 0.0590
_diffrn_reflns_av_unetI/netI 0.0329
_diffrn_reflns_Laue_measured_fraction_full 0.998
_diffrn_reflns_Laue_measured_fraction_max 0.981
_diffrn_reflns_limit_h_max 24
_diffrn_reflns_limit_h_min -24
_diffrn_reflns_limit_k_max 47
_diffrn_reflns_limit_k_min -46
_diffrn_reflns_limit_l_max 33
_diffrn_reflns_limit_l_min -32
_diffrn_reflns_number 148080
_diffrn_reflns_point_group_measured_fraction_full 0.998
_diffrn_reflns_point_group_measured_fraction_max 0.981
_diffrn_reflns_theta_full 67.684
_diffrn_reflns_theta_max 73.420
_diffrn_reflns_theta_min 2.003
_diffrn_standards_number 0
_exptl_absorpt_coefficient_mu 0.784
_exptl_absorpt_correction_T_max 1.00000
_exptl_absorpt_correction_T_min 0.58214
_exptl_absorpt_correction_type multi-scan
_exptl_crystal_colour 'clear yellowish'
_exptl_crystal_colour_lustre clear
_exptl_crystal_colour_modifier yellowish
_exptl_crystal_density_diffrn 1.061
_exptl_crystal_description block
_exptl_crystal_F_000 6848
_exptl_crystal_size_max 0.1
_exptl_crystal_size_mid 0.1
_exptl_crystal_size_min 0.1
_refine_diff_density_max 1.278
_refine_diff_density_min -0.598
_refine_diff_density_rms 0.064
_refine_ls_extinction_method none
_refine_ls_goodness_of_fit_ref 1.029
_refine_ls_hydrogen_treatment constr
_refine_ls_matrix_type full
_refine_ls_number_parameters 2280
_refine_ls_number_reflns 40202
_refine_ls_number_restraints 450
_refine_ls_restrained_S_all 1.034
_refine_ls_R_factor_all 0.0908
_refine_ls_R_factor_gt 0.0852
_refine_ls_shift/su_max 0.045
_refine_ls_shift/su_mean 0.000
_refine_ls_structure_factor_coef Fsqd
_refine_ls_weighting_details 'w=1/[\s^2^(Fo^2^)+(0.1350P)^2^+17.7309P] where P=(Fo^2^+2Fc^2^)/3'
_refine_ls_weighting_scheme calc
_refine_ls_wR_factor_gt 0.2410
_refine_ls_wR_factor_ref 0.2463
_reflns_Friedel_coverage 0.000
_reflns_number_gt 35303
_reflns_number_total 40202
_reflns_threshold_expression 'I > 2\s(I)'
_cod_data_source_file d0cc06484j2.cif
_cod_data_source_block sp_05_a_sq
_cod_depositor_comments 'Adding full bibliography for 7127557--7127559.cif.'
_cod_database_code 7127557
_shelx_shelxl_version_number 2018/3
_shelx_space_group_comment
;
The symmetry employed for this shelxl refinement is uniquely defined
by the following loop, which should always be used as a source of
symmetry information in preference to the above space-group names.
They are only intended as comments.
;
_olex2_refinement_description
;
1. Fixed Uiso
 At 1.2 times of:
  All C(H) groups, All C(H,H) groups, All N(H) groups
 At 1.5 times of:
  All C(H,H,H) groups, All O(H) groups
2. Restrained distances
 S1_1-C1_1 = S1_1-C4_1
 1.71 with sigma of 0.02
 S1_2-C1_2 = S1_2-C4_2
 1.71 with sigma of 0.02
 C1_2-C2_2 = C3_2-C4_2
 1.36 with sigma of 0.02
 C1_1-C2_1 = C3_1-C4_1
 1.36 with sigma of 0.02
 C2_1-C3_1
 1.42 with sigma of 0.02
 C2_2-C3_2
 1.42 with sigma of 0.02
 S1_3-C1_3 = S1_3-C5_3
 1.71 with sigma of 0.02
 C2_3-C3_3
 1.42 with sigma of 0.02
 S1_5-C1_5 = S1_5-C4_5
 1.71 with sigma of 0.02
 C1_3-C2_3 = C3_3-C5_3
 1.36 with sigma of 0.02
 C1_5-C2_5 = C3_5-C4_5
 1.36 with sigma of 0.02
 C2_5-C3_5
 1.42 with sigma of 0.02
 C51-C5_3
 1.54 with sigma of 0.02
 C58-C1_5
 1.54 with sigma of 0.002
 C1_2-C3_2 = C2_2-C4_2
 2.31 with sigma of 0.04
 S1_2-C2_2 = S1_2-C3_2
 2.54 with sigma of 0.04
 C1_1-C3_1 = C2_1-C4_1
 2.31 with sigma of 0.04
 S1_1-C2_1 = S1_1-C3_1
 2.54 with sigma of 0.04
 C1_5-C3_5 = C2_5-C4_5
 2.31 with sigma of 0.04
 C1_3-C3_3 = C2_3-C5_3
 2.31 with sigma of 0.04
 S1_5-C2_5 = S1_5-C3_5
 2.54 with sigma of 0.04
 S1_3-C2_3 = S1_3-C3_3
 2.54 with sigma of 0.04
 S1_1-C1_1 \\sim S1_1-C4_1
 S1_2-C1_2 \\sim S1_2-C4_2
 S1_3-C1_3 \\sim S1_3-?
 S1_5-C1_5 \\sim S1_5-C4_5
 with sigma of 0.02
 C1_1-C2_1 \\sim C2_1-C3_1 \\sim C3_1-C4_1
 C1_2-C2_2 \\sim C2_2-C3_2 \\sim C3_2-C4_2
 C1_3-C2_3 \\sim C2_3-C3_3 \\sim C3_3-?
 C1_5-C2_5 \\sim C2_5-C3_5 \\sim C3_5-C4_5
 with sigma of 0.03
 C1_1-C3_1 \\sim C2_1-C4_1
 C1_2-C3_2 \\sim C2_2-C4_2
 C1_3-C3_3 \\sim C2_3-?
 C1_5-C3_5 \\sim C2_5-C4_5
 with sigma of 0.04
 S1_1-C2_1 \\sim S1_1-C3_1
 S1_2-C2_2 \\sim S1_2-C3_2
 S1_3-C2_3 \\sim S1_3-C3_3
 S1_5-C2_5 \\sim S1_5-C3_5
 with sigma of 0.04
3. Restrained planarity
 S1_1, C1_1, C2_1, C3_1, C4_1
 S1_2, C1_2, C2_2, C3_2, C4_2
 S1_3, C1_3, C2_3, C3_3
 S1_5, C1_5, C2_5, C3_5, C4_5
 with sigma of 0.1
 C1_5, S1_5, C4_5, C3_5, C2_5
 with sigma of 0.1
 C51, C5_3, C1_3, S1_3, C2_3, C3_3
 with sigma of 0.1
 C58, C1_5, S1_5, C4_5, C3_5, C2_5
 with sigma of 0.1
 C2_3, C1_3, S1_3, C5_3, C51, C3_3
 with sigma of 0.1
4. Uiso/Uaniso restraints and constraints
All non-hydrogen atoms have similar U: within 1A with sigma of 0.04 and sigma
for terminal atoms of 0.08
Uanis(C51) = Uanis(C5_3) = Uanis(C58) = Uanis(C1_5)
5. Rigid body (RIGU) restrains
 S1_1, C1_1, C2_1, C3_1, C4_1
 with sigma for 1-2 distances of 0.004 and sigma for 1-3 distances of 0.004
 S1_2, C1_2, C2_2, C3_2, C4_2
 with sigma for 1-2 distances of 0.004 and sigma for 1-3 distances of 0.004
 S1_3, C1_3, C2_3, C3_3, C5_3
 with sigma for 1-2 distances of 0.004 and sigma for 1-3 distances of 0.004
 S1_5, C1_5, C2_5, C3_5, C4_5
 with sigma for 1-2 distances of 0.004 and sigma for 1-3 distances of 0.004
 C05B, C04L, C05P, C06U, C069, C06B
 with sigma for 1-2 distances of 0.004 and sigma for 1-3 distances of 0.004
 C14, C06L, C06C, C05R
 with sigma for 1-2 distances of 0.004 and sigma for 1-3 distances of 0.004
 C5, C16, C073, C06S, O04S, C061
 with sigma for 1-2 distances of 0.0004 and sigma for 1-3 distances of 0.0004
 C51, C5_3, C3_3, C2_3, C1_3, S1_3
 with sigma for 1-2 distances of 0.0004 and sigma for 1-3 distances of 0.0004
 C5_3, C58, C1_5, S1_5, C4_5, C3_5, C2_5
 with sigma for 1-2 distances of 0.0004 and sigma for 1-3 distances of 0.0004
 C071, O067
 with sigma for 1-2 distances of 0.004 and sigma for 1-3 distances of 0.004
 C069, C06U, C05P, C06B, C04L, C05B
 with sigma for 1-2 distances of 0.0004 and sigma for 1-3 distances of 0.0004
 O060, C21
 with sigma for 1-2 distances of 0.004 and sigma for 1-3 distances of 0.004
 C21, O060
 with sigma for 1-2 distances of 0.0004 and sigma for 1-3 distances of 0.0004
6. Others
 Sof(O05M)=Sof(O1)=1-FVAR(1)
 Sof(O05Q)=Sof(O06E)=FVAR(1)
 Fixed Sof: H04Q(0.75) H04P(0.25) H05N(0.75) H05O(0.25) C05I(0.7) H05X(0.7)
 H05Y(0.7) H(0.7) C05U(0.7) H4AA(0.7) HC(0.7) HD(0.7) C51(0.3) H51A(0.3)
 H51B(0.3) H51C(0.3) C58(0.3) H58A(0.3) H58B(0.3) H58C(0.3) S1(0.7) C1(0.7)
 C2(0.7) H2(0.7) C3(0.7) C4(0.7) S1(0.7) C1(0.7) C2(0.7) C3(0.7) H3(0.7)
 C4(0.7) S1(0.3) C1(0.3) C2(0.3) H2(0.3) C3(0.3) C5(0.3) S1(0.3) C1(0.3)
 C2(0.3) C3(0.3) H3(0.3) C4(0.3)
7.a Ternary CH refined with riding coordinates:
 C03G(H03G), C043(H043), C04A(H04E), C04K(H04O), C04L(H04Q), C04L(H04P),
 C05B(H05N), C05B(H05O), C05H(H05W), C05J(H05Z), C05T(H3AA), C06C(H06S),
 C06D(H06T), C073(H073)
7.b Secondary CH2 refined with riding coordinates:
 C03N(H03B,H03D), C03V(H03F,H03J), C041(H04A,H04B), C045(H04C,H04D), C052(H05A,
 H05B), C057(H05F,H05G), C05D(H05S,H05T), C05P(H0AA,HA), C05R(H1AA,HB),
 C065(H06G,H06H), C069(H06L,H06M), C06B(H06Q,H06R), C06S(H06Z,HL), C06U(H0BA,HO)
7.c Aromatic/amide H refined with riding coordinates:
 N00L(H00L), N00P(H00P), N00Q(H00Q), N00U(H00U), N00X(H00X), N016(H016),
 N017(H017), N019(H019), N01B(H01B), N01D(H01D), N01G(H01G), N01J(H01J),
 C020(H020), C021(H021), C02A(H02A), C02F(H02F), C02H(H02H), C02K(H02K),
 C02N(H02N), C02O(H02O), C02P(H02P), C02Q(H02Q), C02S(H02S), C02T(H02T),
 C02Y(H02Y), C02Z(H02Z), C031(H031), C037(H037), C03A(H03A), C03C(H03C),
 C03E(H03E), C03H(H03H), C03I(H03I), C03L(H03L), C03W(H03W), C03X(H03X),
 C03Y(H03Y), C03Z(H03Z), C047(H047), C04B(H04F), C04C(H04G), C04D(H04H),
 C04E(H04I), C04H(H04M), C04I(H04N), C04R(H04U), C04T(H04V), C04U(H04W),
 C04V(H04X), C04Z(H04Z), C050(H050), C055(H055), C059(H059), C05E(H05U),
 C05G(H05V), C05L(H05), C05S(H2AA), C05V(H5AA), C05X(H7AA), C066(H066), C2(H2),
 C3(H3), C2(H2), C3(H3)
7.d Idealised Me refined as rotating group:
 C04G(H04J,H04K,H04L), C04M(H04R,H04S,H04T), C053(H05C,H05D,H05E), C058(H05H,
 H05I,H05J), C05A(H05K,H05L,H05M), C05C(H05P,H05Q,H05R), C05I(H05X,H05Y,H),
 C05U(H4AA,HC,HD), C05W(H6AA,HE,HF), C05Y(H8AA,HG,HH), C05Z(H9AA,HI,HJ),
 C063(H06A,H06B,H06C), C064(H06D,H06E,H06F), C068(H06I,H06J,H06K), C06A(H06N,
 H06O,H06P), C06L(H06U,H06V,H06W), C06P(H06X,H06Y,HK), C06T(H06,HM,HN),
 C071(H07A,H07B,H07C), C5(H5A,H5B,H5C), C13(H13A,H13B,H13C), C14(H14A,H14B,
 H14C), C16(H16A,H16B,H16C), C21(H21A,H21B,H21C), C51(H51A,H51B,H51C), C58(H58A,
 H58B,H58C)
7.e Idealised tetrahedral OH refined as rotating group:
 O060(H060), O067(H067)
;
_olex2_submission_original_sample_id mol1
_olex2_submission_special_instructions 'No special instructions were received'

loop_
_space_group_symop_operation_xyz
'x, y, z'
'-x, y+1/2, -z+1/2'
'-x, -y, -z'
'x, -y-1/2, z-1/2'

loop_
_atom_site_label
_atom_site_type_symbol
_atom_site_fract_x
_atom_site_fract_y
_atom_site_fract_z
_atom_site_U_iso_or_equiv
_atom_site_adp_type
_atom_site_occupancy
_atom_site_site_symmetry_order
_atom_site_calc_flag
_atom_site_refinement_flags_posn
_atom_site_refinement_flags_adp
_atom_site_refinement_flags_occupancy
_atom_site_disorder_assembly
_atom_site_disorder_group
O003 O 0.48625(10) 0.07577(5) 0.94300(6) 0.0411(4) Uani 1 1 d . U . . .
O004 O 0.72245(10) 0.41662(5) 0.28968(6) 0.0426(4) Uani 1 1 d . U . . .
O005 O 0.98782(10) 0.52578(5) 0.63982(7) 0.0430(4) Uani 1 1 d . U . . .
O006 O 0.73856(11) 0.29100(5) 0.35193(7) 0.0463(4) Uani 1 1 d . U . . .
O007 O 0.67215(10) 0.52414(5) 0.48678(7) 0.0420(4) Uani 1 1 d . U . . .
O008 O 0.81486(10) 0.56626(5) 0.56390(7) 0.0433(4) Uani 1 1 d . U . . .
O009 O 0.88559(10) 0.36760(5) 0.34601(7) 0.0455(4) Uani 1 1 d . U . . .
O00A O 0.53790(11) 0.19032(5) 0.86101(7) 0.0491(5) Uani 1 1 d . U . . .
O00B O 0.96764(11) 0.24146(5) 0.37469(7) 0.0486(5) Uani 1 1 d . U . . .
O00C O 0.93757(10) 0.67692(5) 0.45280(7) 0.0487(5) Uani 1 1 d . U . . .
O00D O 0.83579(11) 0.54582(5) 0.38049(8) 0.0511(5) Uani 1 1 d . U . . .
N00E N 0.67164(10) 0.41602(5) 0.45654(7) 0.0351(4) Uani 1 1 d . U . . .
O00F O 0.80747(13) 0.14679(6) 0.50531(8) 0.0567(5) Uani 1 1 d . U . . .
O00G O 0.69406(12) 0.16386(5) 0.66072(8) 0.0546(5) Uani 1 1 d . U . . .
N00H N 0.69113(10) 0.36391(5) 0.41887(7) 0.0355(4) Uani 1 1 d . U . . .
O00I O 0.91039(12) 0.18980(5) 0.60947(8) 0.0549(5) Uani 1 1 d . U . . .
O00K O 1.02459(13) 0.66029(6) 0.73238(9) 0.0606(6) Uani 1 1 d . U . . .
N00L N 0.96803(11) 0.58489(5) 0.63176(8) 0.0366(4) Uani 1 1 d . U . . .
H00L H 0.960519 0.602926 0.649071 0.044 Uiso 1 1 calc R . . . .
O00M O 0.73627(12) 0.70469(7) 0.85024(8) 0.0609(6) Uani 1 1 d . U . . .
O00N O 0.96031(12) 0.68993(6) 0.77536(9) 0.0615(6) Uani 1 1 d . U . . .
N00O N 0.92233(11) 0.64688(6) 0.59814(8) 0.0367(4) Uani 1 1 d . U . . .
N00P N 0.65981(12) 0.46534(5) 0.50059(8) 0.0388(4) Uani 1 1 d . U . . .
H00P H 0.649882 0.451042 0.522961 0.047 Uiso 1 1 calc R . . . .
N00Q N 0.86624(11) 0.38404(5) 0.42459(8) 0.0389(5) Uani 1 1 d . U . . .
H00Q H 0.859570 0.375168 0.452603 0.047 Uiso 1 1 calc R . . . .
N00R N 0.54129(11) 0.10639(6) 0.80672(8) 0.0395(5) Uani 1 1 d . U . . .
N00S N 0.85014(10) 0.43554(5) 0.46291(8) 0.0373(4) Uani 1 1 d . U . . .
O00T O 0.87180(13) 0.73496(5) 0.60481(9) 0.0599(6) Uani 1 1 d . U . . .
N00U N 0.70737(12) 0.29579(6) 0.43026(8) 0.0397(5) Uani 1 1 d . U . . .
H00U H 0.688786 0.310234 0.448699 0.048 Uiso 1 1 calc R . . . .
N00V N 0.98085(11) 0.59273(6) 0.72769(8) 0.0390(4) Uani 1 1 d . U . . .
N00W N 0.83923(11) 0.48511(6) 0.50803(8) 0.0380(4) Uani 1 1 d . U . . .
N00X N 0.57128(11) 0.17256(6) 0.78778(8) 0.0400(5) Uani 1 1 d . U . . .
H00X H 0.575131 0.154149 0.770282 0.048 Uiso 1 1 calc R . . . .
N00Y N 0.70071(12) 0.25845(6) 0.49433(8) 0.0402(5) Uani 1 1 d . U . . .
N00Z N 0.88635(11) 0.31928(6) 0.45658(8) 0.0399(5) Uani 1 1 d . U . . .
N010 N 0.69443(12) 0.22491(6) 0.56346(8) 0.0416(5) Uani 1 1 d . U . . .
N011 N 0.61556(11) 0.19812(6) 0.72425(8) 0.0407(5) Uani 1 1 d . U . . .
N012 N 0.65564(11) 0.47660(5) 0.59619(8) 0.0387(4) Uani 1 1 d . U . . .
N013 N 0.88651(12) 0.28135(6) 0.52218(9) 0.0428(5) Uani 1 1 d . U . . .
N014 N 0.82336(11) 0.54708(6) 0.66452(8) 0.0407(5) Uani 1 1 d . U . . .
N015 N 0.83781(12) 0.25592(6) 0.67695(9) 0.0449(5) Uani 1 1 d . U . . .
N016 N 0.66044(12) 0.22124(6) 0.65555(9) 0.0452(5) Uani 1 1 d . U . . .
H016 H 0.659562 0.239075 0.636298 0.054 Uiso 1 1 calc R . . . .
N017 N 0.83066(12) 0.51059(6) 0.59612(9) 0.0432(5) Uani 1 1 d . U . . .
H017 H 0.837145 0.489574 0.586689 0.052 Uiso 1 1 calc R . . . .
N018 N 0.81846(11) 0.65440(6) 0.73599(8) 0.0430(5) Uani 1 1 d . U . . .
N019 N 0.85775(12) 0.69083(6) 0.65892(8) 0.0420(5) Uani 1 1 d . U . . .
H019 H 0.864238 0.668845 0.663794 0.050 Uiso 1 1 calc R . . . .
N01A N 0.98848(13) 0.66282(6) 0.76529(9) 0.0479(5) Uani 1 1 d . U . . .
N01B N 0.81328(12) 0.58506(6) 0.72737(8) 0.0430(5) Uani 1 1 d . U . . .
H01B H 0.814707 0.600246 0.704252 0.052 Uiso 1 1 calc R . . . .
O01C O 0.41531(13) 0.26842(7) 0.75056(11) 0.0710(7) Uani 1 1 d . U . . .
N01D N 0.88165(13) 0.24653(6) 0.58934(9) 0.0481(6) Uani 1 1 d . U . . .
H01D H 0.865349 0.264990 0.601443 0.058 Uiso 1 1 calc R . . . .
O01E O 0.80439(16) 0.58005(7) 0.81001(8) 0.0709(7) Uani 1 1 d . U . . .
O01F O 0.50743(14) 0.21181(8) 0.60174(10) 0.0767(8) Uani 1 1 d . U . . .
N01G N 0.55664(14) 0.05848(7) 0.73517(9) 0.0507(6) Uani 1 1 d . U . . .
H01G H 0.549514 0.080233 0.728646 0.061 Uiso 1 1 calc R . . . .
N01H N 0.38084(13) 0.11019(8) 0.74498(9) 0.0542(6) Uani 1 1 d . U . . .
O01I O 0.98276(18) 0.50996(7) 0.82642(9) 0.0798(8) Uani 1 1 d . U . . .
N01J N 0.51682(15) 0.15463(9) 0.62708(9) 0.0617(7) Uani 1 1 d . U . . .
H01J H 0.506210 0.140843 0.649838 0.074 Uiso 1 1 calc R . . . .
C01K C 0.96632(12) 0.59053(7) 0.58114(9) 0.0363(5) Uani 1 1 d . U . . .
C01L C 0.70741(12) 0.34711(6) 0.37970(9) 0.0350(5) Uani 1 1 d . U . . .
N01M N 0.44005(13) 0.16772(8) 0.69793(9) 0.0538(6) Uani 1 1 d . U . . .
C01N C 0.69437(12) 0.41731(7) 0.37075(9) 0.0351(5) Uani 1 1 d . U . . .
N01O N 0.56984(17) 0.09002(8) 0.64555(9) 0.0621(7) Uani 1 1 d . U . . .
C01P C 0.66431(13) 0.49964(6) 0.51455(9) 0.0360(5) Uani 1 1 d . U . . .
C01Q C 0.94508(12) 0.62482(7) 0.56452(9) 0.0361(5) Uani 1 1 d . U . . .
C01R C 0.68497(12) 0.39913(6) 0.41487(9) 0.0345(5) Uani 1 1 d . U . . .
C01S C 0.84620(12) 0.49145(7) 0.41977(10) 0.0384(5) Uani 1 1 d . U . . .
C01T C 0.84522(12) 0.47088(6) 0.46278(10) 0.0361(5) Uani 1 1 d . U . . .
C01U C 0.90407(13) 0.67853(7) 0.58217(10) 0.0402(5) Uani 1 1 d . U . . .
C01V C 0.66900(12) 0.45029(6) 0.45544(9) 0.0352(5) Uani 1 1 d . U . . .
C01W C 0.97999(13) 0.55464(6) 0.65752(9) 0.0369(5) Uani 1 1 d . U . . .
C01X C 0.71893(13) 0.30848(7) 0.38507(9) 0.0381(5) Uani 1 1 d . U . . .
C01Y C 0.85853(12) 0.42009(7) 0.42037(9) 0.0365(5) Uani 1 1 d . U . . .
C01Z C 0.72133(14) 0.26300(7) 0.45058(9) 0.0391(5) Uani 1 1 d . U . . .
C020 C 0.68845(13) 0.45403(7) 0.37081(9) 0.0381(5) Uani 1 1 d . U . . .
H020 H 0.692981 0.466606 0.342186 0.046 Uiso 1 1 calc R . . . .
C021 C 0.86099(13) 0.43831(7) 0.37523(10) 0.0391(5) Uani 1 1 d . U . . .
H021 H 0.866431 0.426356 0.346254 0.047 Uiso 1 1 calc R . . . .
C022 C 0.65484(13) 0.48072(7) 0.64514(9) 0.0376(5) Uani 1 1 d . U . . .
C023 C 0.88317(13) 0.36087(7) 0.38955(10) 0.0382(5) Uani 1 1 d . U . . .
C024 C 0.50461(13) 0.08735(7) 0.89963(9) 0.0377(5) Uani 1 1 d . U . . .
C025 C 0.71157(13) 0.39789(7) 0.32979(9) 0.0370(5) Uani 1 1 d . U . . .
C026 C 0.85707(14) 0.22332(7) 0.66724(11) 0.0433(6) Uani 1 1 d . U . . .
C027 C 0.51369(13) 0.06094(7) 0.86429(9) 0.0387(5) Uani 1 1 d . U . . .
C028 C 0.71615(13) 0.22783(7) 0.51794(10) 0.0392(5) Uani 1 1 d . U . . .
C029 C 0.54718(13) 0.16730(7) 0.83147(10) 0.0400(5) Uani 1 1 d . U . . .
C02A C 0.98506(13) 0.56612(7) 0.54783(10) 0.0396(5) Uani 1 1 d . U . . .
H02A H 0.996108 0.543455 0.558131 0.048 Uiso 1 1 calc R . . . .
C02B C 0.89843(13) 0.32478(7) 0.41044(10) 0.0388(5) Uani 1 1 d . U . . .
C02C C 0.82524(13) 0.53508(7) 0.55961(10) 0.0407(5) Uani 1 1 d . U . . .
C02D C 0.66043(12) 0.50521(6) 0.56896(9) 0.0352(5) Uani 1 1 d . U . . .
C02E C 0.93122(14) 0.66862(7) 0.50022(10) 0.0420(6) Uani 1 1 d . U . . .
C02F C 0.66404(13) 0.53875(6) 0.58797(9) 0.0371(5) Uani 1 1 d . U . . .
H02F H 0.667663 0.557988 0.567638 0.044 Uiso 1 1 calc R . . . .
C02G C 0.83260(13) 0.51944(7) 0.50955(10) 0.0398(5) Uani 1 1 d . U . . .
C02H C 0.65683(13) 0.51360(7) 0.66747(9) 0.0378(5) Uani 1 1 d . U . . .
H02H H 0.654659 0.515758 0.701283 0.045 Uiso 1 1 calc R . . . .
C02I C 0.53387(13) 0.12937(7) 0.84185(10) 0.0392(5) Uani 1 1 d . U . . .
C02J C 0.98309(13) 0.56010(7) 0.71248(9) 0.0378(5) Uani 1 1 d . U . . .
C02K C 0.90898(14) 0.69101(7) 0.53433(10) 0.0428(6) Uani 1 1 d . U . . .
H02K H 0.897438 0.713952 0.525797 0.051 Uiso 1 1 calc R . . . .
C02L C 0.53169(13) 0.07213(7) 0.81780(9) 0.0377(5) Uani 1 1 d . U . . .
C02M C 0.71069(14) 0.19558(7) 0.58825(10) 0.0432(6) Uani 1 1 d . U . . .
C02N C 0.71749(13) 0.36224(7) 0.33405(9) 0.0381(5) Uani 1 1 d . U . . .
H02N H 0.727784 0.348606 0.307721 0.046 Uiso 1 1 calc R . . . .
C02O C 0.98720(14) 0.57600(8) 0.49831(10) 0.0429(6) Uani 1 1 d . U . . .
H02O H 0.999609 0.559440 0.476124 0.051 Uiso 1 1 calc R . . . .
C02P C 0.94369(15) 0.22789(7) 0.47059(11) 0.0468(6) Uani 1 1 d . U . . .
H02P H 0.962864 0.210134 0.453590 0.056 Uiso 1 1 calc R . . . .
C02Q C 0.85521(13) 0.47368(7) 0.37532(10) 0.0387(5) Uani 1 1 d . U . . .
H02Q H 0.857157 0.486205 0.346260 0.046 Uiso 1 1 calc R . . . .
C02R C 0.83708(14) 0.52786(7) 0.42331(10) 0.0419(6) Uani 1 1 d . U . . .
C02S C 0.51508(13) 0.12147(7) 0.88851(10) 0.0396(5) Uani 1 1 d . U . . .
H02S H 0.509875 0.139033 0.911319 0.048 Uiso 1 1 calc R . . . .
C02T C 0.66204(13) 0.54265(7) 0.63876(10) 0.0388(5) Uani 1 1 d . U . . .
H02T H 0.664214 0.564743 0.653010 0.047 Uiso 1 1 calc R . . . .
C02U C 0.59080(13) 0.20375(7) 0.76712(10) 0.0409(5) Uani 1 1 d . U . . .
C02V C 0.94128(13) 0.26822(7) 0.39838(11) 0.0423(6) Uani 1 1 d . U . . .
C02W C 0.89977(15) 0.25006(7) 0.54182(11) 0.0459(6) Uani 1 1 d . U . . .
C02X C 0.82904(14) 0.70949(7) 0.69604(10) 0.0439(6) Uani 1 1 d . U . . .
C02Y C 0.75813(14) 0.23761(7) 0.42652(10) 0.0416(6) Uani 1 1 d . U . . .
H02Y H 0.770848 0.241737 0.395290 0.050 Uiso 1 1 calc R . . . .
C02Z C 0.50683(13) 0.02515(7) 0.87419(10) 0.0417(6) Uani 1 1 d . U . . .
H02Z H 0.495482 0.017845 0.904688 0.050 Uiso 1 1 calc R . . . .
C030 C 0.54073(15) 0.04638(8) 0.78127(10) 0.0447(6) Uani 1 1 d . U . . .
C031 C 0.67615(13) 0.47101(7) 0.41256(9) 0.0379(5) Uani 1 1 d . U . . .
H031 H 0.672510 0.495192 0.413295 0.046 Uiso 1 1 calc R . . . .
C032 C 0.81783(14) 0.55014(7) 0.71309(10) 0.0432(6) Uani 1 1 d . U . . .
C033 C 0.92995(14) 0.26053(7) 0.44779(10) 0.0418(6) Uani 1 1 d . U . . .
C034 C 0.90123(13) 0.28686(7) 0.47553(10) 0.0403(5) Uani 1 1 d . U . . .
C035 C 0.94938(13) 0.63390(7) 0.51457(9) 0.0396(5) Uani 1 1 d . U . . .
C036 C 0.75347(15) 0.20125(7) 0.49751(10) 0.0421(6) Uani 1 1 d . U . . .
C037 C 0.92495(13) 0.30054(7) 0.37921(10) 0.0403(5) Uani 1 1 d . U . . .
H037 H 0.931136 0.306249 0.346865 0.048 Uiso 1 1 calc R . . . .
C038 C 0.81123(15) 0.26139(7) 0.71929(11) 0.0446(6) Uani 1 1 d . U . . .
C039 C 0.80963(14) 0.68964(8) 0.73625(10) 0.0439(6) Uani 1 1 d . U . . .
C03A C 0.97179(14) 0.60890(8) 0.48161(10) 0.0431(6) Uani 1 1 d . U . . .
H03A H 0.975877 0.614947 0.449019 0.052 Uiso 1 1 calc R . . . .
C03B C 0.82719(14) 0.51476(7) 0.64689(10) 0.0428(6) Uani 1 1 d . U . . .
C03C C 0.58389(15) 0.23621(7) 0.78836(10) 0.0457(6) Uani 1 1 d . U . . .
H03C H 0.567690 0.238695 0.818798 0.055 Uiso 1 1 calc R . . . .
C03D C 0.68699(14) 0.19167(7) 0.63891(10) 0.0441(6) Uani 1 1 d . U . . .
C03E C 0.77399(15) 0.20722(7) 0.45072(10) 0.0441(6) Uani 1 1 d . U . . .
H03E H 0.798610 0.190206 0.436249 0.053 Uiso 1 1 calc R . . . .
C03G C 0.45045(15) 0.08335(7) 1.02283(10) 0.0434(6) Uani 1 1 d . U . . .
H03G H 0.403840 0.076150 1.009753 0.052 Uiso 1 1 calc R . . . .
C03H C 0.83049(13) 0.54224(7) 0.46894(11) 0.0424(6) Uani 1 1 d . U . . .
H03H H 0.824849 0.566140 0.472685 0.051 Uiso 1 1 calc R . . . .
C03I C 0.51697(14) 0.00123(7) 0.83865(11) 0.0454(6) Uani 1 1 d . U . . .
H03I H 0.512809 -0.022397 0.845450 0.054 Uiso 1 1 calc R . . . .
C03L C 0.92900(15) 0.22224(7) 0.51744(11) 0.0473(6) Uani 1 1 d . U . . .
H03L H 0.937865 0.200802 0.532971 0.057 Uiso 1 1 calc R . . . .
C03M C 0.88609(15) 0.21782(7) 0.61957(11) 0.0465(6) Uani 1 1 d . U . . .
C03N C 0.48084(15) 0.10123(7) 0.98134(10) 0.0436(6) Uani 1 1 d . U . . .
H03B H 0.451732 0.120398 0.968319 0.052 Uiso 1 1 calc R . . . .
H03D H 0.525732 0.110492 0.993477 0.052 Uiso 1 1 calc R . . . .
C03O C 0.98283(15) 0.59803(8) 0.77719(10) 0.0451(6) Uani 1 1 d . U . . .
C03P C 0.80085(14) 0.63657(8) 0.77394(10) 0.0450(6) Uani 1 1 d . U . . .
C03R C 0.63415(14) 0.22628(7) 0.70050(10) 0.0420(6) Uani 1 1 d . U . . .
C03S C 0.87601(15) 0.70415(7) 0.61654(11) 0.0446(6) Uani 1 1 d . U . . .
C03V C 0.97620(16) 0.24623(7) 0.32324(10) 0.0471(6) Uani 1 1 d . U . . .
H03F H 1.007119 0.265515 0.319753 0.057 Uiso 1 1 calc R . . . .
H03J H 0.932449 0.251349 0.303852 0.057 Uiso 1 1 calc R . . . .
C03W C 0.81945(16) 0.74511(8) 0.69470(12) 0.0517(7) Uani 1 1 d . U . . .
H03W H 0.832066 0.758135 0.668500 0.062 Uiso 1 1 calc R . . . .
C03X C 0.80246(15) 0.23425(8) 0.75240(11) 0.0470(6) Uani 1 1 d . U . . .
H03X H 0.782814 0.238549 0.781101 0.056 Uiso 1 1 calc R . . . .
C03Y C 0.82333(16) 0.20117(7) 0.74184(12) 0.0495(7) Uani 1 1 d . U . . .
H03Y H 0.818568 0.182905 0.763637 0.059 Uiso 1 1 calc R . . . .
C03Z C 0.74817(16) 0.16822(8) 0.57229(11) 0.0491(6) Uani 1 1 d . U . . .
H03Z H 0.758093 0.148573 0.591987 0.059 Uiso 1 1 calc R . . . .
C040 C 0.80696(15) 0.59797(8) 0.77257(10) 0.0480(6) Uani 1 1 d . U . . .
C041 C 0.74911(18) 0.39847(8) 0.24938(10) 0.0515(7) Uani 1 1 d . U . . .
H04A H 0.714041 0.383528 0.232129 0.062 Uiso 1 1 calc R . . . .
H04B H 0.787840 0.384060 0.262301 0.062 Uiso 1 1 calc R . . . .
C042 C 0.77042(16) 0.17085(7) 0.52641(11) 0.0473(6) Uani 1 1 d . U . . .
C043 C 1.00550(16) 0.21265(8) 0.30541(12) 0.0498(7) Uani 1 1 d . U . . .
H043 H 1.051119 0.209240 0.323923 0.060 Uiso 1 1 calc R . . . .
C044 C 0.76379(15) 0.68675(9) 0.81468(11) 0.0517(7) Uani 1 1 d . U . . .
C045 C 0.81934(17) 0.58241(8) 0.38049(13) 0.0538(7) Uani 1 1 d . U . . .
H04C H 0.831941 0.592951 0.350539 0.065 Uiso 1 1 calc R . . . .
H04D H 0.846488 0.593444 0.408539 0.065 Uiso 1 1 calc R . . . .
C047 C 0.53348(16) 0.01142(8) 0.79221(11) 0.0484(6) Uani 1 1 d . U . . .
H047 H 0.539606 -0.005418 0.768562 0.058 Uiso 1 1 calc R . . . .
C048 C 0.98148(16) 0.63232(8) 0.79690(11) 0.0488(6) Uani 1 1 d . U . . .
C049 C 0.78123(15) 0.70726(8) 0.77496(11) 0.0493(7) Uani 1 1 d . U . . .
C04A C 0.92936(17) 0.71615(9) 0.38355(11) 0.0545(7) Uani 1 1 d . U . . .
H04E H 0.975570 0.708860 0.378283 0.065 Uiso 1 1 calc R . . . .
C04B C 0.85159(15) 0.19520(7) 0.69835(12) 0.0486(6) Uani 1 1 d . U . . .
H04F H 0.866307 0.173082 0.690460 0.058 Uiso 1 1 calc R . . . .
C04C C 0.60238(17) 0.26475(8) 0.76186(11) 0.0509(7) Uani 1 1 d . U . . .
H04G H 0.597985 0.287142 0.774227 0.061 Uiso 1 1 calc R . . . .
C04D C 0.98688(16) 0.53042(8) 0.74307(11) 0.0489(6) Uani 1 1 d . U . . .
H04H H 0.991027 0.508171 0.730150 0.059 Uiso 1 1 calc R . . . .
C04E C 0.62738(16) 0.26010(7) 0.71702(11) 0.0496(7) Uani 1 1 d . U . . .
H04I H 0.639233 0.279087 0.698621 0.060 Uiso 1 1 calc R . . . .
C04F C 0.38134(15) 0.14576(9) 0.76400(11) 0.0515(7) Uani 1 1 d . U . . .
C04G C 0.8778(2) 0.69281(10) 0.35263(12) 0.0628(8) Uani 1 1 d . U . . .
H04J H 0.885954 0.668929 0.362317 0.094 Uiso 1 1 calc GR . . . .
H04K H 0.882762 0.695428 0.318177 0.094 Uiso 1 1 calc GR . . . .
H04L H 0.832274 0.699341 0.357893 0.094 Uiso 1 1 calc GR . . . .
C04H C 0.82688(15) 0.48450(8) 0.67564(12) 0.0504(7) Uani 1 1 d . U . . .
H04M H 0.830522 0.462406 0.662094 0.061 Uiso 1 1 calc R . . . .
C04I C 0.77427(15) 0.65143(9) 0.81500(11) 0.0502(7) Uani 1 1 d . U . . .
H04N H 0.764248 0.637700 0.841310 0.060 Uiso 1 1 calc R . . . .
C04J C 0.49730(17) 0.18788(11) 0.63050(11) 0.0613(9) Uani 1 1 d . U . . .
C04K C 0.77111(18) 0.42554(8) 0.21419(10) 0.0530(7) Uani 1 1 d . U . . .
H04O H 0.731509 0.440511 0.203795 0.064 Uiso 1 1 calc R . . . .
C04L C 0.67726(19) 0.39476(8) 0.78841(11) 0.0558(7) Uani 1 1 d . U . . .
H04Q H 0.637401 0.379254 0.783208 0.067 Uiso 0.75 1 calc R . P A 4
H04P H 0.716066 0.410911 0.790087 0.067 Uiso 0.25 1 calc R . P B 3
C04M C 0.44488(19) 0.10969(8) 1.06406(12) 0.0558(7) Uani 1 1 d . U . . .
H04R H 0.489513 0.118729 1.075789 0.084 Uiso 1 1 calc GR . . . .
H04S H 0.426238 0.098458 1.090870 0.084 Uiso 1 1 calc GR . . . .
H04T H 0.415370 0.128484 1.051501 0.084 Uiso 1 1 calc GR . . . .
C04N C 0.46086(16) 0.19573(10) 0.67496(12) 0.0569(8) Uani 1 1 d . U . . .
C04O C 0.40820(15) 0.17405(9) 0.73865(11) 0.0527(7) Uani 1 1 d . U . . .
C04P C 0.40107(16) 0.20783(10) 0.75827(12) 0.0557(8) Uani 1 1 d . U . . .
C04Q C 0.98222(19) 0.56983(9) 0.81144(11) 0.0572(8) Uani 1 1 d . U . . .
C04R C 0.35152(15) 0.15118(9) 0.80676(11) 0.0533(7) Uani 1 1 d . U . . .
H04U H 0.333897 0.132347 0.822556 0.064 Uiso 1 1 calc R . . . .
O04S O 0.6733(3) 0.03915(10) 0.54218(14) 0.1432(16) Uani 1 1 d . U . . .
C04T C 0.45243(17) 0.23024(11) 0.68829(13) 0.0634(9) Uani 1 1 d . U . . .
H04V H 0.465656 0.248406 0.668953 0.076 Uiso 1 1 calc R . . . .
C04U C 0.82090(17) 0.48920(8) 0.72502(12) 0.0555(7) Uani 1 1 d . U . . .
H04W H 0.820027 0.469778 0.745415 0.067 Uiso 1 1 calc R . . . .
C04V C 0.81619(16) 0.52197(8) 0.74496(11) 0.0514(7) Uani 1 1 d . U . . .
H04X H 0.812077 0.525108 0.778347 0.062 Uiso 1 1 calc R . . . .
O04W O 0.5968(3) 0.00836(8) 0.70543(15) 0.1318(18) Uani 1 1 d . U . . .
C04X C 0.5795(2) 0.10545(11) 0.60133(12) 0.0681(10) Uani 1 1 d . U . . .
C04Y C 0.42411(17) 0.23681(10) 0.73070(13) 0.0601(8) Uani 1 1 d . U . . .
C04Z C 0.34773(16) 0.18469(10) 0.82632(12) 0.0588(8) Uani 1 1 d . U . . .
H04Z H 0.329239 0.188092 0.855715 0.071 Uiso 1 1 calc R . . . .
C050 C 0.79019(18) 0.76185(8) 0.73357(13) 0.0587(8) Uani 1 1 d . U . . .
H050 H 0.784133 0.785918 0.732429 0.070 Uiso 1 1 calc R . . . .
C051 C 0.98425(18) 0.53550(9) 0.79251(11) 0.0562(8) Uani 1 1 d . U . . .
C052 C 0.92269(16) 0.71242(8) 0.43815(11) 0.0511(7) Uani 1 1 d . U . . .
H05A H 0.954428 0.728063 0.457468 0.061 Uiso 1 1 calc R . . . .
H05B H 0.876590 0.718446 0.444015 0.061 Uiso 1 1 calc R . . . .
C053 C 1.01350(18) 0.21674(9) 0.25110(13) 0.0585(8) Uani 1 1 d . U . . .
H05C H 0.969179 0.219351 0.232108 0.088 Uiso 1 1 calc GR . . . .
H05D H 1.035655 0.196445 0.239962 0.088 Uiso 1 1 calc GR . . . .
H05E H 1.040736 0.237015 0.246801 0.088 Uiso 1 1 calc GR . . . .
C054 C 0.55240(19) 0.13938(11) 0.59111(11) 0.0634(9) Uani 1 1 d . U . . .
C055 C 0.77084(17) 0.74376(9) 0.77224(12) 0.0563(7) Uani 1 1 d . U . . .
H055 H 0.750876 0.755265 0.796829 0.068 Uiso 1 1 calc R . . . .
C057 C 0.71323(18) 0.68499(11) 0.89029(12) 0.0624(9) Uani 1 1 d . U . . .
H05F H 0.751513 0.672805 0.908790 0.075 Uiso 1 1 calc R . . . .
H05G H 0.679389 0.667860 0.877155 0.075 Uiso 1 1 calc R . . . .
C058 C 0.9618(2) 0.18127(9) 0.31468(14) 0.0633(9) Uani 1 1 d . U . . .
H05H H 0.960917 0.178584 0.349674 0.095 Uiso 1 1 calc GR . . . .
H05I H 0.980848 0.160683 0.301748 0.095 Uiso 1 1 calc GR . . . .
H05J H 0.916015 0.184724 0.298468 0.095 Uiso 1 1 calc GR . . . .
C059 C 0.37143(17) 0.21255(10) 0.80190(13) 0.0605(8) Uani 1 1 d . U . . .
H059 H 0.367774 0.234933 0.814502 0.073 Uiso 1 1 calc R . . . .
C05A C 0.9205(2) 0.75472(10) 0.36947(13) 0.0647(9) Uani 1 1 d . U . . .
H05K H 0.925571 0.757654 0.335100 0.097 Uiso 1 1 calc GR . . . .
H05L H 0.954532 0.768310 0.389432 0.097 Uiso 1 1 calc GR . . . .
H05M H 0.875687 0.762384 0.375067 0.097 Uiso 1 1 calc GR . . . .
C05B C 0.7195(2) 0.36730(10) 0.80162(12) 0.0661(9) Uani 1 1 d . U . . .
H05N H 0.681752 0.350528 0.795509 0.079 Uiso 0.75 1 calc R . P C 1
H05O H 0.761663 0.380838 0.801508 0.079 Uiso 0.25 1 calc R . P D 2
C05C C 0.4891(2) 0.05113(9) 1.04141(12) 0.0600(8) Uani 1 1 d . U . . .
H05P H 0.489792 0.034901 1.014597 0.090 Uiso 1 1 calc GR . . . .
H05Q H 0.466993 0.040577 1.067125 0.090 Uiso 1 1 calc GR . . . .
H05R H 0.535191 0.057330 1.054370 0.090 Uiso 1 1 calc GR . . . .
C05D C 0.8334(2) 0.11778(10) 0.53606(14) 0.0732(11) Uani 1 1 d . U . . .
H05S H 0.795795 0.104534 0.546465 0.088 Uiso 1 1 calc R . . . .
H05T H 0.862049 0.126149 0.565393 0.088 Uiso 1 1 calc R . . . .
C05E C 0.9764(2) 0.63844(10) 0.84539(12) 0.0665(9) Uani 1 1 d . U . . .
H05U H 0.974029 0.661188 0.856935 0.080 Uiso 1 1 calc R . . . .
C05F C 0.5935(2) 0.05780(10) 0.65340(13) 0.0700(10) Uani 1 1 d . U . . .
C05G C 0.9777(3) 0.57690(11) 0.86153(12) 0.0781(12) Uani 1 1 d . U . . .
H05V H 0.976764 0.558509 0.883737 0.094 Uiso 1 1 calc R . . . .
C05H C 0.68225(19) 0.71021(12) 0.92374(13) 0.0697(10) Uani 1 1 d . U . . .
H05W H 0.644545 0.722358 0.903688 0.084 Uiso 1 1 calc R . . . .
C05I C 0.8135(2) 0.39850(11) 0.72447(14) 0.0449(9) Uani 0.7 1 d . U P E 1
H05X H 0.859027 0.400388 0.715779 0.067 Uiso 0.7 1 calc GR . P E 1
H05Y H 0.810194 0.411727 0.754046 0.067 Uiso 0.7 1 calc GR . P E 1
H H 0.781331 0.407444 0.697896 0.067 Uiso 0.7 1 calc GR . P E 1
C05J C 0.7437(2) 0.58966(9) 0.38326(15) 0.0654(9) Uani 1 1 d . U . . .
H05Z H 0.732244 0.580993 0.415063 0.078 Uiso 1 1 calc R . . . .
C05K C 0.6152(3) 0.08781(13) 0.56596(13) 0.0884(15) Uani 1 1 d . U . . .
C05L C 0.5603(2) 0.15546(13) 0.54647(12) 0.0783(12) Uani 1 1 d . U . . .
H05 H 0.542747 0.177681 0.539381 0.094 Uiso 1 1 calc R . . . .
O05M O 0.3828(3) 0.08796(14) 0.77508(19) 0.0578(14) Uani 0.502(4) 1 d . U P F 2
C05O C 0.5821(3) 0.03902(10) 0.70011(15) 0.0767(12) Uani 1 1 d . U . . .
C05P C 0.6456(3) 0.41520(12) 0.82704(14) 0.0909(15) Uani 1 1 d . U . . .
H0AA H 0.661368 0.439143 0.826335 0.109 Uiso 1 1 calc R . . . .
HA H 0.596303 0.415422 0.817812 0.109 Uiso 1 1 calc R . . . .
O05Q O 0.3700(2) 0.10857(12) 0.69945(15) 0.0536(12) Uani 0.498(4) 1 d . U P F 2
C05R C 0.9862(3) 0.47434(9) 0.80999(14) 0.0811(13) Uani 1 1 d . U . . .
H1AA H 1.031455 0.469286 0.801297 0.097 Uiso 1 1 calc R . . . .
HB H 0.952829 0.470327 0.781078 0.097 Uiso 1 1 calc R . . . .
C05S C 0.9747(3) 0.61022(12) 0.87796(13) 0.0865(14) Uani 1 1 d . U . . .
H2AA H 0.971454 0.614383 0.911254 0.104 Uiso 1 1 calc R . . . .
C05T C 0.8748(3) 0.09509(12) 0.50542(16) 0.0879(15) Uani 1 1 d . U . . .
H3AA H 0.897869 0.077495 0.527791 0.105 Uiso 1 1 calc R . . . .
C05U C 0.6208(3) 0.35038(17) 0.6919(4) 0.0692(18) Uani 0.7 1 d . U P G 4
H4AA H 0.579107 0.347584 0.669752 0.104 Uiso 0.7 1 calc GR . P G 4
HC H 0.615281 0.340568 0.723643 0.104 Uiso 0.7 1 calc GR . P G 4
HD H 0.657414 0.338627 0.678629 0.104 Uiso 0.7 1 calc GR . P G 4
C05V C 0.5956(3) 0.13751(16) 0.51179(13) 0.1014(19) Uani 1 1 d . U . . .
H5AA H 0.601116 0.148361 0.481995 0.122 Uiso 1 1 calc R . . . .
C05W C 0.8275(2) 0.44837(11) 0.23821(13) 0.0766(12) Uani 1 1 d . U . . .
H6AA H 0.812143 0.460680 0.265437 0.115 Uiso 1 1 calc GR . . . .
HE H 0.840213 0.464827 0.214404 0.115 Uiso 1 1 calc GR . . . .
HF H 0.866451 0.434247 0.250188 0.115 Uiso 1 1 calc GR . . . .
C05X C 0.6212(3) 0.10531(16) 0.52074(15) 0.1020(19) Uani 1 1 d . U . . .
H7AA H 0.643323 0.094277 0.496833 0.122 Uiso 1 1 calc R . . . .
C05Y C 0.7906(3) 0.40790(12) 0.16840(16) 0.104(2) Uani 1 1 d . U . . .
H8AA H 0.830021 0.393434 0.177334 0.156 Uiso 1 1 calc GR . . . .
HG H 0.800931 0.425281 0.145074 0.156 Uiso 1 1 calc GR . . . .
HH H 0.753075 0.393781 0.153658 0.156 Uiso 1 1 calc GR . . . .
C05Z C 0.6522(2) 0.68995(15) 0.96403(14) 0.0885(14) Uani 1 1 d . U . . .
H9AA H 0.619386 0.673351 0.948961 0.133 Uiso 1 1 calc GR . . . .
HI H 0.630058 0.705849 0.984109 0.133 Uiso 1 1 calc GR . . . .
HJ H 0.688220 0.677895 0.984396 0.133 Uiso 1 1 calc GR . . . .
O060 O 0.6390(4) 0.29225(11) 0.5901(2) 0.191(3) Uani 1 1 d . U . . .
H060 H 0.651555 0.275197 0.575483 0.286 Uiso 1 1 calc GR . . . .
C061 C 0.6402(3) 0.05383(13) 0.57704(17) 0.1069(18) Uani 1 1 d . U . . .
C063 C 0.7340(2) 0.73766(15) 0.94522(17) 0.0958(16) Uani 1 1 d . U . . .
H06A H 0.770364 0.726548 0.966447 0.144 Uiso 1 1 calc GR . . . .
H06B H 0.711602 0.754332 0.964005 0.144 Uiso 1 1 calc GR . . . .
H06C H 0.752402 0.749372 0.918706 0.144 Uiso 1 1 calc GR . . . .
C064 C 0.6977(2) 0.57172(12) 0.34176(17) 0.0802(11) Uani 1 1 d . U . . .
H06D H 0.650784 0.577680 0.343897 0.120 Uiso 1 1 calc GR . . . .
H06E H 0.703366 0.546906 0.344782 0.120 Uiso 1 1 calc GR . . . .
H06F H 0.709708 0.579229 0.310360 0.120 Uiso 1 1 calc GR . . . .
C065 C 0.4331(2) 0.29900(11) 0.7232(2) 0.0856(13) Uani 1 1 d . U . . .
H06G H 0.403709 0.300620 0.691780 0.103 Uiso 1 1 calc R . . . .
H06H H 0.480257 0.297549 0.716695 0.103 Uiso 1 1 calc R . . . .
C066 C 0.6277(3) 0.03842(12) 0.62065(16) 0.0904(15) Uani 1 1 d . U . . .
H066 H 0.641551 0.015632 0.628154 0.108 Uiso 1 1 calc R . . . .
O067 O 0.8306(4) 0.42343(13) 0.57145(17) 0.173(3) Uani 1 1 d . U . . .
H067 H 0.843266 0.429564 0.545226 0.260 Uiso 1 1 calc GR . . . .
C068 C 0.9294(3) 0.11529(16) 0.48447(17) 0.1032(19) Uani 1 1 d . U . . .
H06I H 0.908619 0.132501 0.461668 0.155 Uiso 1 1 calc GR . . . .
H06J H 0.956491 0.099677 0.467415 0.155 Uiso 1 1 calc GR . . . .
H06K H 0.958229 0.126647 0.510886 0.155 Uiso 1 1 calc GR . . . .
C069 C 0.6917(3) 0.37229(14) 0.88981(15) 0.1026(18) Uani 1 1 d . U . . .
H06L H 0.656804 0.355400 0.895252 0.123 Uiso 1 1 calc R . . . .
H06M H 0.719727 0.375847 0.921477 0.123 Uiso 1 1 calc R . . . .
C06A C 0.7321(3) 0.62941(10) 0.3811(2) 0.0857(13) Uani 1 1 d . U . . .
H06N H 0.741721 0.638130 0.349620 0.129 Uiso 1 1 calc GR . . . .
H06O H 0.762046 0.640436 0.407187 0.129 Uiso 1 1 calc GR . . . .
H06P H 0.685396 0.634444 0.385057 0.129 Uiso 1 1 calc GR . . . .
C06B C 0.7361(3) 0.35588(12) 0.85592(14) 0.0914(15) Uani 1 1 d . U . . .
H06Q H 0.731472 0.330732 0.857705 0.110 Uiso 1 1 calc R . . . .
H06R H 0.783501 0.361639 0.867412 0.110 Uiso 1 1 calc R . . . .
C06C C 0.9710(4) 0.45107(12) 0.85288(17) 0.119(2) Uani 1 1 d . U . . .
H06S H 1.002071 0.456412 0.883091 0.143 Uiso 1 1 calc R . . . .
C06D C 0.4231(3) 0.33097(13) 0.7554(3) 0.109(2) Uani 1 1 d . U . . .
H06T H 0.451109 0.328755 0.787778 0.130 Uiso 1 1 calc R . . . .
O06E O 0.4292(3) 0.09777(15) 0.72037(19) 0.0686(14) Uani 0.498(4) 1 d . U P F 1
C06L C 0.9772(5) 0.41337(12) 0.83852(19) 0.142(3) Uani 1 1 d . U . . .
H06U H 0.947422 0.408860 0.808381 0.212 Uiso 1 1 calc GR . . . .
H06V H 0.964514 0.398714 0.864450 0.212 Uiso 1 1 calc GR . . . .
H06W H 1.023672 0.408510 0.833583 0.212 Uiso 1 1 calc GR . . . .
C06P C 0.3481(3) 0.33454(16) 0.7619(3) 0.143(3) Uani 1 1 d . U . . .
H06X H 0.320228 0.327922 0.731721 0.214 Uiso 1 1 calc GR . . . .
H06Y H 0.338508 0.358325 0.769687 0.214 Uiso 1 1 calc GR . . . .
HK H 0.337972 0.319645 0.788369 0.214 Uiso 1 1 calc GR . . . .
C06S C 0.6932(6) 0.00273(18) 0.5489(3) 0.175(2) Uani 1 1 d . U . . .
H06Z H 0.700030 -0.007091 0.517049 0.211 Uiso 1 1 calc R . . . .
HL H 0.656248 -0.010067 0.561054 0.211 Uiso 1 1 calc R . . . .
C06T C 0.4449(4) 0.36396(18) 0.7278(4) 0.186(5) Uani 1 1 d . U . . .
H06 H 0.491162 0.361237 0.720893 0.280 Uiso 1 1 calc GR . . . .
HM H 0.441846 0.384162 0.748264 0.280 Uiso 1 1 calc GR . . . .
HN H 0.415012 0.366801 0.697246 0.280 Uiso 1 1 calc GR . . . .
C06U C 0.6599(6) 0.4025(2) 0.8773(2) 0.232(6) Uani 1 1 d . U . . .
H0BA H 0.686467 0.420527 0.895950 0.279 Uiso 1 1 calc R . . . .
HO H 0.616277 0.401449 0.890120 0.279 Uiso 1 1 calc R . . . .
C071 C 0.7943(6) 0.3898(3) 0.5643(3) 0.195(5) Uani 1 1 d . U . . .
H07A H 0.826654 0.371547 0.560593 0.293 Uiso 1 1 calc GR . . . .
H07B H 0.761269 0.390930 0.535145 0.293 Uiso 1 1 calc GR . . . .
H07C H 0.771360 0.384973 0.592645 0.293 Uiso 1 1 calc GR . . . .
C073 C 0.7736(7) -0.0031(2) 0.5934(4) 0.188(2) Uani 1 1 d . U . . .
H073 H 0.763897 0.005656 0.625672 0.225 Uiso 1 1 calc R . . . .
O1 O 0.3415(4) 0.08778(15) 0.7569(2) 0.0762(17) Uani 0.502(4) 1 d . U P F 1
C5 C 0.8351(6) 0.0187(2) 0.5789(4) 0.209(3) Uani 1 1 d . U . . .
H5A H 0.876153 0.012416 0.600031 0.314 Uiso 1 1 calc GR . . . .
H5B H 0.826129 0.043135 0.582738 0.314 Uiso 1 1 calc GR . . . .
H5C H 0.840797 0.014033 0.545017 0.314 Uiso 1 1 calc GR . . . .
C13 C 0.8363(6) 0.0776(3) 0.4680(4) 0.222(6) Uani 1 1 d . U . . .
H13A H 0.803389 0.063203 0.481574 0.334 Uiso 1 1 calc GR . . . .
H13B H 0.865511 0.063229 0.450913 0.334 Uiso 1 1 calc GR . . . .
H13C H 0.812765 0.094061 0.445235 0.334 Uiso 1 1 calc GR . . . .
C14 C 0.8897(6) 0.4584(2) 0.8612(3) 0.184(4) Uani 1 1 d . U . . .
H14A H 0.883476 0.482819 0.867305 0.276 Uiso 1 1 calc GR . . . .
H14B H 0.878862 0.445166 0.889134 0.276 Uiso 1 1 calc GR . . . .
H14C H 0.859960 0.451514 0.832067 0.276 Uiso 1 1 calc GR . . . .
C16 C 0.8027(8) -0.0419(2) 0.6023(5) 0.243(4) Uani 1 1 d . U . . .
H16A H 0.771876 -0.055305 0.619243 0.364 Uiso 1 1 calc GR . . . .
H16B H 0.846856 -0.041014 0.621949 0.364 Uiso 1 1 calc GR . . . .
H16C H 0.807003 -0.052525 0.570876 0.364 Uiso 1 1 calc GR . . . .
C21 C 0.6611(10) 0.3248(2) 0.5664(4) 0.322(11) Uani 1 1 d . U . . .
H21A H 0.639016 0.326186 0.532858 0.483 Uiso 1 1 calc GR . . . .
H21B H 0.709832 0.324498 0.566565 0.483 Uiso 1 1 calc GR . . . .
H21C H 0.648519 0.344775 0.584630 0.483 Uiso 1 1 calc GR . . . .
C51 C 0.7024(9) 0.3880(4) 0.7043(6) 0.089(3) Uani 0.3 1 d D U P E 2
H51A H 0.733617 0.407098 0.711553 0.134 Uiso 0.3 1 calc GR . P E 2
H51B H 0.666306 0.389636 0.724746 0.134 Uiso 0.3 1 calc GR . P E 2
H51C H 0.683205 0.388902 0.670009 0.134 Uiso 0.3 1 calc GR . P E 2
C58 C 0.6362(12) 0.3478(4) 0.6975(10) 0.089(3) Uani 0.3 1 d D U P G 3
H58A H 0.594422 0.343211 0.676114 0.134 Uiso 0.3 1 calc GR . P G 3
H58B H 0.628259 0.345561 0.731451 0.134 Uiso 0.3 1 calc GR . P G 3
H58C H 0.670501 0.331273 0.690744 0.134 Uiso 0.3 1 calc GR . P G 3
S1_1 S 0.83118(5) 0.33090(2) 0.69857(3) 0.03803(19) Uani 0.7 1 d D U P E 1
C1_1 C 0.7960(3) 0.29771(14) 0.73121(18) 0.0403(12) Uani 0.7 1 d D U P E 1
C2_1 C 0.7597(4) 0.31069(17) 0.76659(19) 0.0362(12) Uani 0.7 1 d D U P E 1
H2_1 H 0.737119 0.296881 0.787439 0.043 Uiso 0.7 1 calc R . P E 1
C3_1 C 0.7604(2) 0.34857(12) 0.76787(14) 0.0372(10) Uani 0.7 1 d D U P E 1
C4_1 C 0.79847(19) 0.36306(9) 0.73288(13) 0.0388(8) Uani 0.7 1 d D U P E 1
S1_2 S 0.62637(5) 0.41028(2) 0.64332(3) 0.03864(19) Uani 0.7 1 d D U P G 4
C1_2 C 0.6365(2) 0.38634(11) 0.69754(16) 0.0448(9) Uani 0.7 1 d D U P G 4
C2_2 C 0.6642(4) 0.40696(13) 0.73903(16) 0.0349(11) Uani 0.7 1 d D U P G 4
C3_2 C 0.6628(3) 0.44297(13) 0.72361(17) 0.0341(14) Uani 0.7 1 d D U P G 4
H3_2 H 0.669839 0.461225 0.746212 0.041 Uiso 0.7 1 calc R . P G 4
C4_2 C 0.65043(16) 0.44851(8) 0.67377(11) 0.0247(6) Uani 0.7 1 d D U P G 4
S1_3 S 0.76670(17) 0.32531(7) 0.67397(11) 0.0640(7) Uani 0.3 1 d D U P E 2
C1_3 C 0.7877(10) 0.2977(5) 0.7244(6) 0.086(6) Uani 0.3 1 d D U P E 2
C2_3 C 0.7689(12) 0.3111(6) 0.7667(7) 0.071(5) Uani 0.3 1 d D U P E 2
H2_3 H 0.778153 0.299822 0.797063 0.086 Uiso 0.3 1 calc R . P E 2
C3_3 C 0.7342(9) 0.3433(5) 0.7614(5) 0.076(5) Uani 0.3 1 d D U P E 2
C5_3 C 0.7377(7) 0.3562(3) 0.7139(5) 0.089(3) Uani 0.3 1 d D U P E 2
S1_5 S 0.69526(17) 0.41012(7) 0.64312(10) 0.0595(7) Uani 0.3 1 d D U P G 3
C1_5 C 0.6609(6) 0.3850(4) 0.6882(5) 0.089(3) Uani 0.3 1 d D U P G 3
C2_5 C 0.6510(10) 0.4056(5) 0.7293(6) 0.064(3) Uani 0.3 1 d D U P G 3
C3_5 C 0.6630(14) 0.4413(5) 0.7214(7) 0.083(7) Uani 0.3 1 d D U P G 3
H3_5 H 0.655657 0.458688 0.743877 0.100 Uiso 0.3 1 calc R . P G 3
C4_5 C 0.6863(11) 0.4475(4) 0.6777(6) 0.135(8) Uani 0.3 1 d D U P G 3

loop_
_atom_site_aniso_label
_atom_site_aniso_U_11
_atom_site_aniso_U_22
_atom_site_aniso_U_33
_atom_site_aniso_U_23
_atom_site_aniso_U_13
_atom_site_aniso_U_12
O003 0.0502(10) 0.0433(9) 0.0325(9) 0.0061(7) 0.0152(8) -0.0055(8)
O004 0.0558(11) 0.0427(9) 0.0323(9) 0.0006(7) 0.0170(8) -0.0051(8)
O005 0.0454(10) 0.0353(9) 0.0509(10) 0.0025(8) 0.0165(8) 0.0002(7)
O006 0.0616(12) 0.0430(10) 0.0379(9) -0.0039(8) 0.0205(9) 0.0030(8)
O007 0.0530(11) 0.0360(9) 0.0393(9) 0.0037(7) 0.0143(8) 0.0021(8)
O008 0.0478(10) 0.0371(9) 0.0482(10) -0.0067(8) 0.0186(8) -0.0039(7)
O009 0.0551(11) 0.0445(10) 0.0399(10) -0.0048(8) 0.0170(8) 0.0017(8)
O00A 0.0614(12) 0.0458(10) 0.0439(10) 0.0069(8) 0.0211(9) -0.0011(9)
O00B 0.0594(12) 0.0416(10) 0.0483(11) -0.0077(8) 0.0205(9) 0.0035(8)
O00C 0.0523(11) 0.0569(12) 0.0393(10) 0.0137(8) 0.0152(8) 0.0028(9)
O00D 0.0642(13) 0.0422(10) 0.0511(11) 0.0034(8) 0.0230(10) 0.0031(9)
N00E 0.0366(10) 0.0398(10) 0.0297(10) -0.0024(8) 0.0079(8) -0.0041(8)
O00F 0.0780(15) 0.0479(11) 0.0472(11) 0.0011(9) 0.0186(10) 0.0186(10)
O00G 0.0657(13) 0.0493(11) 0.0541(12) 0.0133(9) 0.0273(10) 0.0079(9)
N00H 0.0364(10) 0.0395(11) 0.0323(10) -0.0011(8) 0.0106(8) -0.0037(8)
O00I 0.0612(13) 0.0427(11) 0.0647(13) 0.0037(9) 0.0223(10) 0.0111(9)
O00K 0.0836(16) 0.0442(11) 0.0589(13) -0.0070(9) 0.0285(12) -0.0141(10)
N00L 0.0409(11) 0.0344(10) 0.0362(10) 0.0020(8) 0.0114(9) -0.0009(8)
O00M 0.0632(13) 0.0747(15) 0.0474(12) -0.0207(10) 0.0175(10) 0.0041(11)
O00N 0.0625(13) 0.0516(12) 0.0693(14) -0.0154(10) 0.0050(11) 0.0015(10)
N00O 0.0371(10) 0.0394(11) 0.0352(10) 0.0002(8) 0.0110(8) -0.0042(8)
N00P 0.0502(12) 0.0355(10) 0.0323(10) -0.0007(8) 0.0112(9) -0.0038(9)
N00Q 0.0433(11) 0.0360(10) 0.0404(11) -0.0046(8) 0.0169(9) -0.0038(8)
N00R 0.0397(11) 0.0459(12) 0.0349(10) 0.0097(9) 0.0125(9) 0.0026(9)
N00S 0.0338(10) 0.0385(11) 0.0412(11) -0.0054(8) 0.0110(8) -0.0018(8)
O00T 0.0835(16) 0.0358(10) 0.0633(13) 0.0031(9) 0.0210(12) 0.0009(10)
N00U 0.0500(12) 0.0365(10) 0.0368(11) -0.0016(8) 0.0215(9) -0.0003(9)
N00V 0.0405(11) 0.0412(11) 0.0363(11) 0.0010(9) 0.0085(9) -0.0043(9)
N00W 0.0339(10) 0.0393(11) 0.0424(11) -0.0052(9) 0.0109(9) -0.0018(8)
N00X 0.0427(11) 0.0402(11) 0.0394(11) 0.0082(9) 0.0143(9) 0.0008(9)
N00Y 0.0463(12) 0.0368(10) 0.0404(11) -0.0006(9) 0.0167(9) -0.0033(9)
N00Z 0.0412(11) 0.0368(11) 0.0447(12) -0.0045(9) 0.0170(9) -0.0056(9)
N010 0.0462(12) 0.0431(11) 0.0387(11) 0.0021(9) 0.0175(9) -0.0036(9)
N011 0.0417(11) 0.0417(11) 0.0409(11) 0.0067(9) 0.0136(9) -0.0033(9)
N012 0.0451(12) 0.0332(10) 0.0379(11) -0.0003(8) 0.0059(9) -0.0003(8)
N013 0.0461(12) 0.0389(11) 0.0479(12) -0.0018(9) 0.0226(10) -0.0030(9)
N014 0.0378(11) 0.0433(11) 0.0427(11) -0.0020(9) 0.0120(9) -0.0034(9)
N015 0.0496(13) 0.0393(11) 0.0496(13) 0.0083(9) 0.0211(10) 0.0013(9)
N016 0.0540(13) 0.0407(11) 0.0448(12) 0.0103(9) 0.0214(10) -0.0033(10)
N017 0.0451(12) 0.0389(11) 0.0473(12) -0.0059(9) 0.0118(10) -0.0009(9)
N018 0.0401(11) 0.0505(13) 0.0396(11) -0.0090(9) 0.0091(9) -0.0002(9)
N019 0.0483(12) 0.0375(11) 0.0423(12) -0.0024(9) 0.0130(10) 0.0007(9)
N01A 0.0542(14) 0.0420(12) 0.0477(13) -0.0078(10) 0.0075(11) -0.0079(10)
N01B 0.0453(12) 0.0495(12) 0.0366(11) 0.0005(9) 0.0140(9) -0.0058(10)
O01C 0.0629(14) 0.0685(16) 0.0844(17) 0.0214(13) 0.0198(13) -0.0015(12)
N01D 0.0591(14) 0.0363(11) 0.0546(14) 0.0006(10) 0.0294(12) 0.0033(10)
O01E 0.111(2) 0.0665(15) 0.0404(11) 0.0010(10) 0.0283(12) -0.0107(14)
O01F 0.0697(15) 0.102(2) 0.0608(14) 0.0360(14) 0.0180(12) -0.0141(14)
N01G 0.0646(15) 0.0486(13) 0.0433(13) 0.0040(10) 0.0233(11) 0.0005(11)
N01H 0.0475(13) 0.0730(17) 0.0439(13) 0.0163(12) 0.0132(11) -0.0087(12)
O01I 0.132(2) 0.0599(14) 0.0431(12) 0.0187(10) -0.0049(13) -0.0217(15)
N01J 0.0634(16) 0.088(2) 0.0348(12) 0.0153(12) 0.0110(11) -0.0238(15)
C01K 0.0346(12) 0.0412(13) 0.0350(12) 0.0020(10) 0.0119(10) -0.0040(10)
C01L 0.0344(12) 0.0381(12) 0.0343(12) -0.0031(9) 0.0108(9) -0.0038(9)
N01M 0.0418(12) 0.0797(18) 0.0403(12) 0.0205(12) 0.0067(10) -0.0067(12)
C01N 0.0313(11) 0.0435(13) 0.0317(11) -0.0016(9) 0.0089(9) -0.0039(9)
N01O 0.084(2) 0.0692(18) 0.0385(13) -0.0055(12) 0.0281(13) -0.0243(15)
C01P 0.0365(12) 0.0359(12) 0.0367(12) -0.0012(10) 0.0082(10) 0.0012(9)
C01Q 0.0360(12) 0.0385(12) 0.0356(12) 0.0013(9) 0.0115(10) -0.0054(9)
C01R 0.0326(11) 0.0363(12) 0.0358(12) -0.0019(9) 0.0090(9) -0.0040(9)
C01S 0.0317(12) 0.0416(13) 0.0438(13) -0.0036(10) 0.0125(10) -0.0023(10)
C01T 0.0284(11) 0.0380(12) 0.0429(13) -0.0040(10) 0.0090(9) -0.0018(9)
C01U 0.0406(13) 0.0384(13) 0.0426(14) 0.0041(10) 0.0090(11) -0.0044(10)
C01V 0.0345(12) 0.0373(12) 0.0347(12) -0.0010(9) 0.0077(9) -0.0026(9)
C01W 0.0357(12) 0.0358(12) 0.0412(13) 0.0028(10) 0.0124(10) -0.0030(9)
C01X 0.0404(13) 0.0410(13) 0.0353(12) -0.0006(10) 0.0145(10) -0.0032(10)
C01Y 0.0299(11) 0.0394(12) 0.0413(13) -0.0052(10) 0.0087(10) -0.0036(9)
C01Z 0.0434(13) 0.0390(13) 0.0374(12) -0.0016(10) 0.0149(10) -0.0029(10)
C020 0.0377(12) 0.0432(13) 0.0342(12) 0.0042(10) 0.0081(10) -0.0051(10)
C021 0.0366(12) 0.0443(13) 0.0384(13) -0.0061(10) 0.0120(10) -0.0050(10)
C022 0.0420(13) 0.0362(12) 0.0357(12) 0.0010(10) 0.0088(10) 0.0006(10)
C023 0.0360(12) 0.0397(13) 0.0412(13) -0.0062(10) 0.0136(10) -0.0054(10)
C024 0.0336(12) 0.0469(14) 0.0342(12) 0.0111(10) 0.0100(10) 0.0006(10)
C025 0.0368(12) 0.0440(13) 0.0314(12) 0.0015(10) 0.0096(9) -0.0046(10)
C026 0.0424(14) 0.0367(13) 0.0532(15) 0.0066(11) 0.0155(12) 0.0012(10)
C027 0.0346(12) 0.0448(13) 0.0374(13) 0.0076(10) 0.0079(10) 0.0006(10)
C028 0.0406(13) 0.0387(12) 0.0406(13) 0.0002(10) 0.0136(10) -0.0028(10)
C029 0.0384(13) 0.0472(14) 0.0363(12) 0.0097(11) 0.0121(10) -0.0006(10)
C02A 0.0356(12) 0.0411(13) 0.0433(13) -0.0011(10) 0.0100(10) -0.0006(10)
C02B 0.0388(13) 0.0356(12) 0.0441(13) -0.0055(10) 0.0131(11) -0.0043(10)
C02C 0.0356(12) 0.0404(13) 0.0484(14) -0.0059(11) 0.0147(11) -0.0050(10)
C02D 0.0375(12) 0.0356(12) 0.0340(12) 0.0002(9) 0.0099(9) 0.0001(9)
C02E 0.0383(13) 0.0499(14) 0.0397(13) 0.0086(11) 0.0123(10) -0.0033(11)
C02F 0.0397(12) 0.0326(11) 0.0403(13) 0.0005(10) 0.0103(10) 0.0009(9)
C02G 0.0344(12) 0.0390(13) 0.0483(14) -0.0071(11) 0.0139(10) -0.0038(10)
C02H 0.0404(13) 0.0393(12) 0.0348(12) -0.0020(10) 0.0091(10) 0.0003(10)
C02I 0.0376(12) 0.0414(13) 0.0400(13) 0.0106(10) 0.0102(10) 0.0023(10)
C02J 0.0365(12) 0.0392(12) 0.0384(13) 0.0043(10) 0.0074(10) -0.0023(10)
C02K 0.0447(14) 0.0415(13) 0.0434(14) 0.0093(11) 0.0097(11) -0.0027(11)
C02L 0.0347(12) 0.0406(13) 0.0391(13) 0.0082(10) 0.0095(10) 0.0008(10)
C02M 0.0446(14) 0.0429(14) 0.0443(14) 0.0045(11) 0.0140(11) -0.0015(11)
C02N 0.0398(13) 0.0430(13) 0.0337(12) -0.0036(10) 0.0134(10) -0.0058(10)
C02O 0.0403(13) 0.0508(15) 0.0395(13) -0.0050(11) 0.0119(11) 0.0013(11)
C02P 0.0468(15) 0.0401(13) 0.0567(16) -0.0076(12) 0.0185(13) 0.0006(11)
C02Q 0.0352(12) 0.0429(13) 0.0394(13) -0.0010(10) 0.0098(10) -0.0034(10)
C02R 0.0395(13) 0.0418(13) 0.0473(14) -0.0001(11) 0.0168(11) -0.0049(10)
C02S 0.0388(13) 0.0452(14) 0.0361(12) 0.0071(10) 0.0096(10) -0.0010(10)
C02T 0.0372(12) 0.0374(12) 0.0431(13) -0.0048(10) 0.0102(10) 0.0016(10)
C02U 0.0402(13) 0.0431(13) 0.0415(13) 0.0081(11) 0.0129(11) 0.0003(10)
C02V 0.0389(13) 0.0407(13) 0.0502(15) -0.0098(11) 0.0168(11) -0.0034(10)
C02W 0.0463(14) 0.0428(14) 0.0524(16) 0.0006(12) 0.0213(12) -0.0013(11)
C02X 0.0415(14) 0.0457(14) 0.0446(14) -0.0099(11) 0.0062(11) 0.0021(11)
C02Y 0.0497(14) 0.0419(13) 0.0360(13) -0.0025(10) 0.0155(11) 0.0002(11)
C02Z 0.0388(13) 0.0453(14) 0.0427(14) 0.0120(11) 0.0112(11) -0.0005(10)
C030 0.0482(15) 0.0493(15) 0.0393(13) 0.0065(11) 0.0154(11) 0.0004(12)
C031 0.0387(12) 0.0394(12) 0.0361(12) 0.0017(10) 0.0064(10) -0.0027(10)
C032 0.0395(13) 0.0497(15) 0.0424(14) -0.0042(11) 0.0134(11) -0.0047(11)
C033 0.0439(14) 0.0395(13) 0.0452(14) -0.0054(11) 0.0174(11) -0.0041(10)
C034 0.0391(13) 0.0376(12) 0.0472(14) -0.0051(10) 0.0173(11) -0.0045(10)
C035 0.0346(12) 0.0500(14) 0.0356(12) 0.0056(10) 0.0102(10) -0.0031(10)
C036 0.0512(15) 0.0393(13) 0.0377(13) -0.0026(10) 0.0125(11) -0.0011(11)
C037 0.0425(13) 0.0431(13) 0.0374(13) -0.0079(10) 0.0131(10) -0.0044(10)
C038 0.0517(15) 0.0385(13) 0.0473(15) 0.0084(11) 0.0206(12) 0.0007(11)
C039 0.0396(13) 0.0501(15) 0.0426(14) -0.0116(11) 0.0076(11) -0.0014(11)
C03A 0.0401(13) 0.0570(16) 0.0345(12) 0.0015(11) 0.0129(10) -0.0008(11)
C03B 0.0387(13) 0.0461(14) 0.0456(14) -0.0038(11) 0.0133(11) -0.0021(11)
C03C 0.0552(16) 0.0439(14) 0.0414(14) 0.0051(11) 0.0188(12) 0.0008(12)
C03D 0.0462(14) 0.0463(14) 0.0422(14) 0.0049(11) 0.0143(11) -0.0039(11)
C03E 0.0512(15) 0.0431(14) 0.0401(13) -0.0058(11) 0.0141(11) 0.0043(11)
C03G 0.0515(15) 0.0449(14) 0.0361(13) 0.0047(10) 0.0146(11) 0.0003(11)
C03H 0.0398(13) 0.0384(13) 0.0520(15) -0.0020(11) 0.0169(11) -0.0035(10)
C03I 0.0462(14) 0.0433(14) 0.0481(15) 0.0075(11) 0.0122(12) 0.0013(11)
C03L 0.0510(15) 0.0392(13) 0.0553(16) 0.0003(12) 0.0208(13) 0.0013(11)
C03M 0.0447(14) 0.0420(14) 0.0548(16) 0.0048(12) 0.0138(12) 0.0012(11)
C03N 0.0513(15) 0.0446(14) 0.0372(13) 0.0017(11) 0.0154(11) -0.0046(11)
C03O 0.0474(15) 0.0484(15) 0.0392(13) -0.0016(11) 0.0048(11) -0.0086(12)
C03P 0.0420(14) 0.0605(17) 0.0342(13) -0.0052(11) 0.0118(11) -0.0041(12)
C03R 0.0443(14) 0.0427(13) 0.0413(13) 0.0053(11) 0.0141(11) -0.0051(11)
C03S 0.0479(15) 0.0398(13) 0.0462(14) -0.0011(11) 0.0059(12) -0.0012(11)
C03V 0.0549(16) 0.0447(14) 0.0436(14) -0.0079(11) 0.0136(12) 0.0005(12)
C03W 0.0549(17) 0.0467(15) 0.0537(17) -0.0095(13) 0.0081(13) 0.0029(13)
C03X 0.0512(15) 0.0481(15) 0.0440(14) 0.0152(12) 0.0149(12) -0.0031(12)
C03Y 0.0540(16) 0.0393(14) 0.0565(17) 0.0160(12) 0.0116(13) -0.0028(12)
C03Z 0.0587(17) 0.0427(14) 0.0480(15) 0.0058(12) 0.0149(13) 0.0044(12)
C040 0.0476(15) 0.0578(16) 0.0409(14) -0.0039(12) 0.0150(12) -0.0091(12)
C041 0.074(2) 0.0489(15) 0.0362(14) -0.0056(11) 0.0252(13) -0.0128(14)
C042 0.0539(16) 0.0429(14) 0.0466(15) -0.0015(11) 0.0128(12) 0.0047(12)
C043 0.0538(16) 0.0451(15) 0.0528(16) -0.0118(12) 0.0154(13) 0.0016(12)
C044 0.0422(14) 0.074(2) 0.0392(14) -0.0173(13) 0.0080(11) 0.0004(13)
C045 0.0637(19) 0.0403(14) 0.0613(18) 0.0066(13) 0.0231(15) 0.0006(13)
C047 0.0560(16) 0.0450(14) 0.0465(15) 0.0024(12) 0.0155(13) 0.0042(12)
C048 0.0511(16) 0.0512(16) 0.0438(14) -0.0042(12) 0.0055(12) -0.0123(12)
C049 0.0426(14) 0.0597(17) 0.0450(15) -0.0168(13) 0.0031(12) 0.0023(12)
C04A 0.0538(17) 0.0663(19) 0.0461(16) 0.0191(14) 0.0162(13) 0.0008(14)
C04B 0.0498(15) 0.0389(14) 0.0585(17) 0.0085(12) 0.0125(13) 0.0029(11)
C04C 0.0629(18) 0.0416(14) 0.0525(16) 0.0022(12) 0.0236(14) -0.0046(13)
C04D 0.0575(17) 0.0424(14) 0.0455(15) 0.0072(11) 0.0023(12) -0.0064(12)
C04E 0.0597(17) 0.0416(14) 0.0516(16) 0.0071(12) 0.0229(13) -0.0065(12)
C04F 0.0406(14) 0.073(2) 0.0421(14) 0.0167(14) 0.0092(11) -0.0030(13)
C04G 0.073(2) 0.071(2) 0.0456(16) 0.0191(15) 0.0134(15) -0.0017(17)
C04H 0.0491(16) 0.0450(15) 0.0587(17) 0.0014(13) 0.0126(13) -0.0024(12)
C04I 0.0491(15) 0.0648(18) 0.0385(14) -0.0119(13) 0.0128(12) -0.0030(13)
C04J 0.0513(17) 0.091(3) 0.0415(16) 0.0239(16) 0.0057(13) -0.0196(17)
C04K 0.074(2) 0.0508(16) 0.0372(14) -0.0043(12) 0.0206(14) -0.0186(14)
C04L 0.0747(18) 0.0533(14) 0.0456(13) 0.0087(11) 0.0320(13) 0.0125(12)
C04M 0.071(2) 0.0523(17) 0.0479(16) -0.0001(13) 0.0205(15) 0.0051(14)
C04N 0.0429(15) 0.080(2) 0.0476(16) 0.0245(15) 0.0053(12) -0.0085(14)
C04O 0.0389(14) 0.076(2) 0.0431(15) 0.0205(14) 0.0026(12) -0.0056(13)
C04P 0.0425(15) 0.076(2) 0.0492(16) 0.0185(15) 0.0092(12) -0.0041(14)
C04Q 0.074(2) 0.0609(18) 0.0345(14) 0.0052(13) -0.0013(13) -0.0177(16)
C04R 0.0421(14) 0.074(2) 0.0448(15) 0.0197(14) 0.0103(12) 0.0030(14)
O04S 0.257(4) 0.098(2) 0.103(2) -0.0409(17) 0.129(3) -0.048(2)
C04T 0.0493(17) 0.084(2) 0.0589(19) 0.0297(17) 0.0127(14) -0.0067(16)
C04U 0.0619(18) 0.0510(16) 0.0561(17) 0.0117(13) 0.0177(14) -0.0027(14)
C04V 0.0540(16) 0.0581(17) 0.0444(15) 0.0060(13) 0.0156(13) -0.0057(13)
O04W 0.239(5) 0.0642(18) 0.120(3) 0.0082(18) 0.129(3) 0.030(2)
C04X 0.086(2) 0.084(3) 0.0382(15) -0.0059(15) 0.0231(16) -0.035(2)
C04Y 0.0496(17) 0.070(2) 0.0602(19) 0.0204(16) 0.0062(14) 0.0001(15)
C04Z 0.0490(16) 0.080(2) 0.0494(17) 0.0167(15) 0.0151(13) 0.0047(15)
C050 0.0614(19) 0.0463(16) 0.068(2) -0.0183(14) 0.0052(15) 0.0078(14)
C051 0.070(2) 0.0551(17) 0.0414(15) 0.0141(13) -0.0024(14) -0.0104(15)
C052 0.0540(16) 0.0538(16) 0.0476(16) 0.0173(13) 0.0145(13) -0.0022(13)
C053 0.0635(19) 0.0557(18) 0.0602(19) -0.0184(14) 0.0224(15) -0.0021(14)
C054 0.068(2) 0.094(3) 0.0289(13) 0.0024(14) 0.0111(13) -0.0327(19)
C055 0.0565(18) 0.0614(18) 0.0517(17) -0.0178(14) 0.0099(14) 0.0043(14)
C057 0.0569(18) 0.089(2) 0.0442(16) -0.0126(16) 0.0154(14) 0.0079(17)
C058 0.077(2) 0.0469(16) 0.070(2) -0.0176(15) 0.0228(18) -0.0038(15)
C059 0.0512(17) 0.077(2) 0.0538(18) 0.0134(16) 0.0085(14) 0.0043(15)
C05A 0.073(2) 0.067(2) 0.0565(19) 0.0237(16) 0.0160(16) -0.0073(17)
C05B 0.091(2) 0.0667(17) 0.0482(13) 0.0163(13) 0.0364(14) 0.0266(16)
C05C 0.082(2) 0.0598(18) 0.0416(15) 0.0102(13) 0.0206(15) 0.0174(16)
C05D 0.104(3) 0.0564(19) 0.062(2) 0.0081(16) 0.022(2) 0.034(2)
C05E 0.086(2) 0.068(2) 0.0456(17) -0.0152(15) 0.0088(16) -0.0235(18)
C05F 0.097(3) 0.068(2) 0.0522(19) -0.0100(16) 0.0376(19) -0.018(2)
C05G 0.127(4) 0.070(2) 0.0364(16) 0.0027(15) 0.0041(19) -0.030(2)
C05H 0.0557(19) 0.110(3) 0.0446(17) -0.0236(18) 0.0119(14) 0.0114(19)
C05I 0.0372(18) 0.064(2) 0.0361(18) 0.0012(17) 0.0141(15) 0.0061(17)
C05J 0.072(2) 0.0545(18) 0.074(2) 0.0091(16) 0.0284(18) 0.0064(16)
C05K 0.132(4) 0.099(3) 0.0427(18) -0.0245(19) 0.042(2) -0.055(3)
C05L 0.087(3) 0.113(3) 0.0362(16) 0.0141(18) 0.0147(16) -0.036(2)
O05M 0.039(2) 0.075(3) 0.059(3) 0.029(2) 0.008(2) -0.004(2)
C05O 0.115(3) 0.059(2) 0.068(2) -0.0040(17) 0.056(2) -0.004(2)
C05P 0.152(4) 0.079(2) 0.0538(16) 0.0193(15) 0.057(2) 0.052(2)
O05Q 0.063(3) 0.060(3) 0.039(2) 0.0100(18) 0.0115(18) -0.001(2)
C05R 0.135(4) 0.0494(19) 0.053(2) 0.0160(15) -0.009(2) -0.007(2)
C05S 0.139(4) 0.085(3) 0.0372(17) -0.0144(17) 0.016(2) -0.038(3)
C05T 0.131(4) 0.069(2) 0.064(2) -0.0073(19) 0.014(2) 0.049(3)
C05U 0.035(2) 0.075(4) 0.097(5) -0.022(3) 0.004(3) -0.005(2)
C05V 0.141(4) 0.135(5) 0.0350(17) -0.004(2) 0.038(2) -0.071(4)
C05W 0.099(3) 0.086(3) 0.0467(18) 0.0009(17) 0.0197(18) -0.045(2)
C05X 0.157(5) 0.114(4) 0.045(2) -0.017(2) 0.051(3) -0.062(4)
C05Y 0.187(5) 0.072(2) 0.069(2) -0.017(2) 0.082(3) -0.048(3)
C05Z 0.086(3) 0.140(4) 0.0446(19) -0.012(2) 0.0272(19) 0.016(3)
O060 0.346(8) 0.078(2) 0.188(5) -0.011(3) 0.183(6) 0.013(4)
C061 0.177(5) 0.090(2) 0.071(2) -0.037(2) 0.082(3) -0.054(3)
C063 0.071(3) 0.148(5) 0.070(3) -0.056(3) 0.017(2) -0.007(3)
C064 0.074(3) 0.082(3) 0.084(3) 0.001(2) 0.008(2) 0.004(2)
C065 0.071(2) 0.074(3) 0.118(4) 0.037(2) 0.037(2) 0.004(2)
C066 0.138(4) 0.078(3) 0.068(2) -0.020(2) 0.060(3) -0.022(3)
O067 0.318(8) 0.106(3) 0.104(3) 0.043(3) 0.058(4) 0.000(4)
C068 0.115(4) 0.137(5) 0.060(2) 0.000(3) 0.023(2) 0.065(4)
C069 0.154(4) 0.114(3) 0.0460(16) 0.0229(18) 0.040(2) 0.064(3)
C06A 0.094(3) 0.054(2) 0.115(4) 0.011(2) 0.039(3) 0.010(2)
C06B 0.147(4) 0.085(3) 0.0483(14) 0.0194(16) 0.0385(17) 0.046(2)
C06C 0.234(7) 0.064(2) 0.052(2) 0.0252(19) -0.009(3) -0.018(3)
C06D 0.087(3) 0.071(3) 0.178(6) 0.034(3) 0.055(4) 0.014(2)
O06E 0.068(3) 0.083(3) 0.061(3) -0.001(2) 0.033(2) -0.003(3)
C06L 0.283(9) 0.060(3) 0.072(3) 0.031(2) -0.015(4) -0.019(4)
C06P 0.106(4) 0.096(4) 0.246(9) 0.057(5) 0.095(5) 0.020(3)
C06S 0.330(6) 0.100(2) 0.128(4) -0.044(3) 0.149(4) -0.029(3)
C06T 0.123(5) 0.111(5) 0.350(13) 0.113(7) 0.128(7) 0.042(4)
C06U 0.448(13) 0.206(6) 0.0661(19) 0.063(3) 0.122(4) 0.233(8)
C071 0.243(11) 0.198(8) 0.129(6) 0.099(6) -0.033(6) -0.056(8)
C073 0.323(6) 0.101(4) 0.170(5) -0.023(4) 0.149(4) 0.007(4)
O1 0.087(4) 0.068(3) 0.084(4) 0.015(3) 0.050(4) -0.011(3)
C5 0.308(7) 0.125(5) 0.225(9) -0.005(6) 0.150(6) 0.011(6)
C13 0.273(14) 0.175(9) 0.200(10) -0.075(8) -0.038(9) 0.090(9)
C14 0.270(10) 0.158(7) 0.131(6) 0.041(5) 0.046(7) -0.066(7)
C16 0.394(10) 0.103(4) 0.260(10) -0.014(5) 0.154(8) 0.022(5)
C21 0.71(3) 0.084(4) 0.223(10) -0.071(4) 0.242(14) -0.128(9)
C51 0.114(6) 0.079(3) 0.081(3) 0.010(3) 0.032(4) 0.009(3)
C58 0.114(6) 0.079(3) 0.081(3) 0.010(3) 0.032(4) 0.009(3)
S1_1 0.0463(5) 0.0336(4) 0.0384(4) 0.0112(3) 0.0214(4) 0.0045(3)
C1_1 0.058(3) 0.036(2) 0.0309(19) 0.0166(16) 0.0223(18) 0.009(2)
C2_1 0.038(3) 0.043(2) 0.0306(18) 0.0136(16) 0.0159(17) 0.009(2)
C3_1 0.046(3) 0.0377(19) 0.0293(17) 0.0087(14) 0.0118(17) 0.009(2)
C4_1 0.0438(19) 0.0441(18) 0.0319(16) 0.0050(14) 0.0178(14) 0.0099(15)
S1_2 0.0449(5) 0.0298(4) 0.0400(4) 0.0040(3) 0.0012(4) -0.0018(3)
C1_2 0.040(2) 0.047(2) 0.052(2) 0.0055(18) 0.0230(17) 0.0048(16)
C2_2 0.042(3) 0.0333(18) 0.0313(19) 0.0072(15) 0.014(2) 0.0073(17)
C3_2 0.050(4) 0.0307(17) 0.0262(18) 0.0015(13) 0.022(2) 0.0094(16)
C4_2 0.0298(15) 0.0244(13) 0.0202(13) 0.0001(10) 0.0043(11) 0.0008(11)
S1_3 0.086(2) 0.0515(13) 0.0618(15) 0.0096(11) 0.0368(15) 0.0075(13)
C1_3 0.110(15) 0.074(5) 0.079(5) 0.009(5) 0.035(5) 0.004(8)
C2_3 0.072(11) 0.069(6) 0.077(5) 0.005(4) 0.025(5) -0.009(6)
C3_3 0.083(11) 0.072(5) 0.075(4) 0.003(4) 0.021(5) -0.003(6)
C5_3 0.114(6) 0.079(3) 0.081(3) 0.010(3) 0.032(4) 0.009(3)
S1_5 0.0842(19) 0.0444(12) 0.0552(14) 0.0029(10) 0.0288(13) 0.0018(12)
C1_5 0.114(6) 0.079(3) 0.081(3) 0.010(3) 0.032(4) 0.009(3)
C2_5 0.038(7) 0.081(4) 0.071(4) 0.011(3) 0.002(4) 0.016(4)
C3_5 0.088(18) 0.081(4) 0.083(6) 0.007(4) 0.024(9) 0.009(5)
C4_5 0.23(2) 0.081(4) 0.113(7) -0.001(5) 0.089(11) -0.009(6)

loop_
_atom_type_symbol
_atom_type_description
_atom_type_scat_dispersion_real
_atom_type_scat_dispersion_imag
_atom_type_scat_source
C C 0.0181 0.0091 'International Tables Vol C Tables 4.2.6.8 and 6.1.1.4'
H H 0.0000 0.0000 'International Tables Vol C Tables 4.2.6.8 and 6.1.1.4'
N N 0.0311 0.0180 'International Tables Vol C Tables 4.2.6.8 and 6.1.1.4'
O O 0.0492 0.0322 'International Tables Vol C Tables 4.2.6.8 and 6.1.1.4'
S S 0.3331 0.5567 'International Tables Vol C Tables 4.2.6.8 and 6.1.1.4'

loop_
_geom_angle_atom_site_label_1
_geom_angle_atom_site_label_2
_geom_angle_atom_site_label_3
_geom_angle
_geom_angle_site_symmetry_1
_geom_angle_site_symmetry_3
_geom_angle_publ_flag
C024 O003 C03N 117.5(2) . . ?
C025 O004 C041 117.9(2) . . ?
C02V O00B C03V 117.8(2) . . ?
C02E O00C C052 116.6(2) . . ?
C02R O00D C045 118.4(2) . . ?
C01V N00E C01R 117.9(2) . . ?
C042 O00F C05D 116.7(2) . . ?
C01L N00H C01R 116.7(2) . . ?
C01K N00L H00L 115.7 . . ?
C01W N00L H00L 115.7 . . ?
C01W N00L C01K 128.6(2) . . ?
C044 O00M C057 117.8(3) . . ?
C01U N00O C01Q 116.6(2) . . ?
C01P N00P H00P 115.4 . . ?
C01P N00P C01V 129.3(2) . . ?
C01V N00P H00P 115.4 . . ?
C01Y N00Q H00Q 116.0 . . ?
C023 N00Q H00Q 116.0 . . ?
C023 N00Q C01Y 128.1(2) . . ?
C02I N00R C02L 116.7(2) . . ?
C01Y N00S C01T 117.3(2) . . ?
C01X N00U H00U 115.4 . . ?
C01X N00U C01Z 129.3(2) . . ?
C01Z N00U H00U 115.4 . . ?
C02J N00V C03O 117.1(2) . . ?
C02G N00W C01T 116.5(2) . . ?
C029 N00X H00X 115.5 . . ?
C029 N00X C02U 129.0(2) . . ?
C02U N00X H00X 115.5 . . ?
C01Z N00Y C028 117.8(2) . . ?
C02B N00Z C034 116.6(2) . . ?
C02M N010 C028 116.5(2) . . ?
C03R N011 C02U 116.5(2) . . ?
C02D N012 C022 117.7(2) . . ?
C02W N013 C034 117.6(2) . . ?
C03B N014 C032 116.7(2) . . ?
C026 N015 C038 117.8(2) . . ?
C03D N016 H016 116.2 . . ?
C03D N016 C03R 127.7(2) . . ?
C03R N016 H016 116.2 . . ?
C02C N017 H017 115.4 . . ?
C02C N017 C03B 129.2(2) . . ?
C03B N017 H017 115.4 . . ?
C03P N018 C039 117.5(2) . . ?
C02X N019 H019 116.8 . . ?
C03S N019 H019 116.8 . . ?
C03S N019 C02X 126.4(2) . . ?
O00K N01A O00N 123.8(3) . . ?
O00K N01A C048 118.4(2) . . ?
O00N N01A C048 117.7(3) . . ?
C032 N01B H01B 115.8 . . ?
C040 N01B H01B 115.8 . . ?
C040 N01B C032 128.5(2) . . ?
C04Y O01C C065 117.9(3) . . ?
C02W N01D H01D 115.4 . . ?
C03M N01D H01D 115.4 . . ?
C03M N01D C02W 129.2(2) . . ?
C030 N01G H01G 116.9 . . ?
C05O N01G H01G 116.9 . . ?
C05O N01G C030 126.1(3) . . ?
O05M N01H C04F 115.5(4) . . ?
O05M N01H O05Q 130.4(4) . . ?
O05Q N01H C04F 113.4(3) . . ?
O06E N01H C04F 123.0(3) . . ?
O1 N01H C04F 122.4(4) . . ?
O1 N01H O06E 113.7(4) . . ?
C051 O01I C05R 118.0(3) . . ?
C04J N01J H01J 115.9 . . ?
C04J N01J C054 128.3(3) . . ?
C054 N01J H01J 115.9 . . ?
N00L C01K C01Q 115.0(2) . . ?
C02A C01K N00L 124.7(2) . . ?
C02A C01K C01Q 120.3(2) . . ?
N00H C01L C01X 116.9(2) . . ?
N00H C01L C02N 126.0(2) . . ?
C02N C01L C01X 117.1(2) . . ?
C04N N01M C04O 116.1(3) . . ?
C020 C01N C01R 117.9(2) . . ?
C020 C01N C025 123.5(2) . . ?
C025 C01N C01R 118.5(2) . . ?
C05F N01O C04X 117.0(3) . . ?
O007 C01P N00P 125.0(2) . . ?
O007 C01P C02D 121.5(2) . . ?
N00P C01P C02D 113.5(2) . . ?
N00O C01Q C01K 117.7(2) . . ?
N00O C01Q C035 123.9(2) . . ?
C035 C01Q C01K 118.5(2) . . ?
N00E C01R C01N 122.1(2) . . ?
N00H C01R N00E 115.5(2) . . ?
N00H C01R C01N 122.3(2) . . ?
C01T C01S C02Q 117.0(2) . . ?
C02R C01S C01T 118.7(2) . . ?
C02R C01S C02Q 124.3(2) . . ?
N00S C01T N00W 114.2(2) . . ?
N00S C01T C01S 123.4(2) . . ?
N00W C01T C01S 122.4(2) . . ?
N00O C01U C02K 124.7(2) . . ?
N00O C01U C03S 119.9(2) . . ?
C02K C01U C03S 115.4(2) . . ?
N00E C01V N00P 113.8(2) . . ?
N00E C01V C031 124.3(2) . . ?
N00P C01V C031 121.8(2) . . ?
O005 C01W N00L 126.2(2) . . ?
O005 C01W C02J 121.8(2) . . ?
N00L C01W C02J 112.1(2) . . ?
O006 C01X N00U 124.9(2) . . ?
O006 C01X C01L 121.7(2) . . ?
N00U C01X C01L 113.4(2) . . ?
N00Q C01Y C021 123.0(2) . . ?
N00S C01Y N00Q 113.2(2) . . ?
N00S C01Y C021 123.8(2) . . ?
N00U C01Z C02Y 121.5(2) . . ?
N00Y C01Z N00U 114.3(2) . . ?
N00Y C01Z C02Y 124.1(2) . . ?
C01N C020 H020 119.9 . . ?
C031 C020 C01N 120.2(2) . . ?
C031 C020 H020 119.9 . . ?
C01Y C021 H021 120.8 . . ?
C02Q C021 C01Y 118.5(2) . . ?
C02Q C021 H021 120.8 . . ?
N012 C022 C02H 122.3(2) . . ?
N012 C022 C4_2 115.9(2) . . ?
N012 C022 C4_5 113.3(5) . . ?
C02H C022 C4_2 121.9(2) . . ?
C02H C022 C4_5 118.8(5) . . ?
O009 C023 N00Q 125.5(2) . . ?
O009 C023 C02B 121.9(2) . . ?
N00Q C023 C02B 112.6(2) . . ?
O003 C024 C027 115.3(2) . . ?
O003 C024 C02S 125.0(2) . . ?
C02S C024 C027 119.7(2) . . ?
O004 C025 C01N 115.9(2) . . ?
O004 C025 C02N 125.3(2) . . ?
C02N C025 C01N 118.8(2) . . ?
N015 C026 C03M 116.8(2) . . ?
N015 C026 C04B 124.0(3) . . ?
C04B C026 C03M 119.3(3) . . ?
C024 C027 C02L 117.0(2) . . ?
C02Z C027 C024 122.7(2) . . ?
C02Z C027 C02L 120.3(2) . . ?
N00Y C028 N010 115.1(2) . . ?
N00Y C028 C036 122.3(2) . . ?
N010 C028 C036 122.6(2) . . ?
O00A C029 N00X 124.7(2) . . ?
O00A C029 C02I 121.8(2) . . ?
N00X C029 C02I 113.4(2) . . ?
C01K C02A H02A 120.4 . . ?
C01K C02A C02O 119.3(2) . . ?
C02O C02A H02A 120.4 . . ?
N00Z C02B C023 116.8(2) . . ?
N00Z C02B C037 126.5(2) . . ?
C037 C02B C023 116.7(2) . . ?
O008 C02C N017 127.1(2) . . ?
O008 C02C C02G 120.7(2) . . ?
N017 C02C C02G 112.1(2) . . ?
N012 C02D C01P 116.4(2) . . ?
N012 C02D C02F 124.1(2) . . ?
C02F C02D C01P 119.5(2) . . ?
O00C C02E C02K 125.0(3) . . ?
O00C C02E C035 115.6(2) . . ?
C02K C02E C035 119.3(2) . . ?
C02D C02F H02F 121.2 . . ?
C02D C02F C02T 117.6(2) . . ?
C02T C02F H02F 121.2 . . ?
N00W C02G C02C 116.4(2) . . ?
N00W C02G C03H 125.9(2) . . ?
C03H C02G C02C 117.7(2) . . ?
C022 C02H H02H 120.5 . . ?
C02T C02H C022 119.0(2) . . ?
C02T C02H H02H 120.5 . . ?
N00R C02I C029 117.9(2) . . ?
N00R C02I C02S 125.3(2) . . ?
C02S C02I C029 116.8(2) . . ?
N00V C02J C01W 116.4(2) . . ?
N00V C02J C04D 125.6(3) . . ?
C04D C02J C01W 117.9(2) . . ?
C01U C02K H02K 120.7 . . ?
C02E C02K C01U 118.7(2) . . ?
C02E C02K H02K 120.7 . . ?
N00R C02L C027 122.9(2) . . ?
N00R C02L C030 118.5(2) . . ?
C027 C02L C030 118.6(2) . . ?
N010 C02M C03D 117.5(2) . . ?
N010 C02M C03Z 125.8(3) . . ?
C03Z C02M C03D 116.7(2) . . ?
C01L C02N H02N 121.2 . . ?
C025 C02N C01L 117.6(2) . . ?
C025 C02N H02N 121.2 . . ?
C02A C02O H02O 118.8 . . ?
C03A C02O C02A 122.4(2) . . ?
C03A C02O H02O 118.8 . . ?
C033 C02P H02P 119.9 . . ?
C03L C02P H02P 119.9 . . ?
C03L C02P C033 120.2(3) . . ?
C01S C02Q H02Q 120.0 . . ?
C021 C02Q C01S 120.0(2) . . ?
C021 C02Q H02Q 120.0 . . ?
O00D C02R C01S 115.7(2) . . ?
O00D C02R C03H 125.4(2) . . ?
C03H C02R C01S 118.9(2) . . ?
C024 C02S C02I 118.3(3) . . ?
C024 C02S H02S 120.9 . . ?
C02I C02S H02S 120.9 . . ?
C02F C02T H02T 120.3 . . ?
C02H C02T C02F 119.4(2) . . ?
C02H C02T H02T 120.3 . . ?
N011 C02U N00X 111.3(2) . . ?
N011 C02U C03C 125.1(2) . . ?
C03C C02U N00X 123.6(2) . . ?
O00B C02V C033 114.3(2) . . ?
O00B C02V C037 126.3(3) . . ?
C037 C02V C033 119.4(2) . . ?
N013 C02W N01D 113.7(2) . . ?
N013 C02W C03L 124.3(3) . . ?
N01D C02W C03L 122.0(3) . . ?
N019 C02X C039 116.8(2) . . ?
C03W C02X N019 123.3(3) . . ?
C03W C02X C039 120.0(3) . . ?
C01Z C02Y H02Y 121.2 . . ?
C03E C02Y C01Z 117.6(2) . . ?
C03E C02Y H02Y 121.2 . . ?
C027 C02Z H02Z 120.3 . . ?
C03I C02Z C027 119.5(2) . . ?
C03I C02Z H02Z 120.3 . . ?
N01G C030 C02L 117.0(2) . . ?
C047 C030 N01G 123.4(3) . . ?
C047 C030 C02L 119.6(2) . . ?
C01V C031 H031 121.2 . . ?
C020 C031 C01V 117.5(2) . . ?
C020 C031 H031 121.2 . . ?
N014 C032 N01B 111.9(2) . . ?
N014 C032 C04V 123.9(3) . . ?
C04V C032 N01B 124.3(3) . . ?
C02P C033 C02V 123.8(2) . . ?
C02P C033 C034 117.7(2) . . ?
C034 C033 C02V 118.5(2) . . ?
N00Z C034 C033 121.8(2) . . ?
N013 C034 N00Z 115.8(2) . . ?
N013 C034 C033 122.4(2) . . ?
C01Q C035 C02E 116.7(2) . . ?
C01Q C035 C03A 120.1(2) . . ?
C02E C035 C03A 123.1(2) . . ?
C028 C036 C042 118.1(2) . . ?
C03E C036 C028 117.7(2) . . ?
C03E C036 C042 124.1(2) . . ?
C02B C037 H037 121.4 . . ?
C02V C037 C02B 117.2(2) . . ?
C02V C037 H037 121.4 . . ?
N015 C038 C03X 122.0(3) . . ?
N015 C038 C1_1 116.8(3) . . ?
N015 C038 C1_3 112.9(6) . . ?
C03X C038 C1_1 121.1(3) . . ?
C03X C038 C1_3 124.9(6) . . ?
N018 C039 C02X 118.6(2) . . ?
N018 C039 C049 122.4(3) . . ?
C02X C039 C049 119.0(3) . . ?
C02O C03A C035 119.2(2) . . ?
C02O C03A H03A 120.4 . . ?
C035 C03A H03A 120.4 . . ?
N014 C03B N017 118.2(2) . . ?
N014 C03B C04H 124.3(3) . . ?
C04H C03B N017 117.5(3) . . ?
C02U C03C H03C 121.8 . . ?
C04C C03C C02U 116.4(3) . . ?
C04C C03C H03C 121.8 . . ?
O00G C03D N016 126.5(3) . . ?
O00G C03D C02M 119.9(3) . . ?
N016 C03D C02M 113.5(2) . . ?
C02Y C03E C036 120.4(2) . . ?
C02Y C03E H03E 119.8 . . ?
C036 C03E H03E 119.8 . . ?
C03N C03G H03G 107.5 . . ?
C03N C03G C04M 108.9(2) . . ?
C04M C03G H03G 107.5 . . ?
C05C C03G H03G 107.5 . . ?
C05C C03G C03N 113.1(2) . . ?
C05C C03G C04M 112.2(2) . . ?
C02G C03H H03H 121.2 . . ?
C02R C03H C02G 117.5(2) . . ?
C02R C03H H03H 121.2 . . ?
C02Z C03I H03I 119.2 . . ?
C02Z C03I C047 121.6(3) . . ?
C047 C03I H03I 119.2 . . ?
C02P C03L C02W 117.9(3) . . ?
C02P C03L H03L 121.1 . . ?
C02W C03L H03L 121.1 . . ?
O00I C03M N01D 124.6(3) . . ?
O00I C03M C026 121.5(3) . . ?
N01D C03M C026 113.9(2) . . ?
O003 C03N C03G 107.9(2) . . ?
O003 C03N H03B 110.1 . . ?
O003 C03N H03D 110.1 . . ?
C03G C03N H03B 110.1 . . ?
C03G C03N H03D 110.1 . . ?
H03B C03N H03D 108.4 . . ?
N00V C03O C048 120.9(3) . . ?
N00V C03O C04Q 122.2(3) . . ?
C048 C03O C04Q 116.8(3) . . ?
N018 C03P C040 117.7(2) . . ?
N018 C03P C04I 124.8(3) . . ?
C04I C03P C040 117.4(3) . . ?
N011 C03R N016 117.8(2) . . ?
N011 C03R C04E 123.8(2) . . ?
C04E C03R N016 118.3(2) . . ?
O00T C03S N019 124.8(3) . . ?
O00T C03S C01U 119.0(3) . . ?
N019 C03S C01U 116.2(2) . . ?
O00B C03V H03F 110.2 . . ?
O00B C03V H03J 110.2 . . ?
O00B C03V C043 107.5(2) . . ?
H03F C03V H03J 108.5 . . ?
C043 C03V H03F 110.2 . . ?
C043 C03V H03J 110.2 . . ?
C02X C03W H03W 120.2 . . ?
C02X C03W C050 119.7(3) . . ?
C050 C03W H03W 120.2 . . ?
C038 C03X H03X 120.5 . . ?
C03Y C03X C038 119.0(3) . . ?
C03Y C03X H03X 120.5 . . ?
C03X C03Y H03Y 120.2 . . ?
C03X C03Y C04B 119.6(3) . . ?
C04B C03Y H03Y 120.2 . . ?
C02M C03Z H03Z 120.9 . . ?
C042 C03Z C02M 118.3(3) . . ?
C042 C03Z H03Z 120.9 . . ?
N01B C040 C03P 114.0(2) . . ?
O01E C040 N01B 124.6(3) . . ?
O01E C040 C03P 121.4(3) . . ?
O004 C041 H04A 110.1 . . ?
O004 C041 H04B 110.1 . . ?
O004 C041 C04K 108.1(2) . . ?
H04A C041 H04B 108.4 . . ?
C04K C041 H04A 110.1 . . ?
C04K C041 H04B 110.1 . . ?
O00F C042 C036 115.2(2) . . ?
O00F C042 C03Z 126.0(3) . . ?
C03Z C042 C036 118.8(3) . . ?
C03V C043 H043 108.1 . . ?
C03V C043 C058 111.8(3) . . ?
C053 C043 C03V 108.5(3) . . ?
C053 C043 H043 108.1 . . ?
C053 C043 C058 112.1(3) . . ?
C058 C043 H043 108.1 . . ?
O00M C044 C049 115.0(3) . . ?
O00M C044 C04I 124.8(3) . . ?
C04I C044 C049 120.2(3) . . ?
O00D C045 H04C 108.9 . . ?
O00D C045 H04D 108.9 . . ?
O00D C045 C05J 113.5(3) . . ?
H04C C045 H04D 107.7 . . ?
C05J C045 H04C 108.9 . . ?
C05J C045 H04D 108.9 . . ?
C030 C047 C03I 120.4(3) . . ?
C030 C047 H047 119.8 . . ?
C03I C047 H047 119.8 . . ?
C03O C048 N01A 120.5(2) . . ?
C05E C048 N01A 117.2(3) . . ?
C05E C048 C03O 122.3(3) . . ?
C044 C049 C039 117.3(3) . . ?
C044 C049 C055 122.8(3) . . ?
C055 C049 C039 119.9(3) . . ?
C04G C04A H04E 108.5 . . ?
C04G C04A C05A 112.5(3) . . ?
C052 C04A H04E 108.5 . . ?
C052 C04A C04G 110.5(3) . . ?
C052 C04A C05A 108.3(3) . . ?
C05A C04A H04E 108.5 . . ?
C026 C04B C03Y 117.7(3) . . ?
C026 C04B H04F 121.2 . . ?
C03Y C04B H04F 121.2 . . ?
C03C C04C H04G 119.8 . . ?
C03C C04C C04E 120.3(3) . . ?
C04E C04C H04G 119.8 . . ?
C02J C04D H04H 121.3 . . ?
C051 C04D C02J 117.5(3) . . ?
C051 C04D H04H 121.3 . . ?
C03R C04E C04C 117.8(3) . . ?
C03R C04E H04I 121.1 . . ?
C04C C04E H04I 121.1 . . ?
C04O C04F N01H 121.7(3) . . ?
C04R C04F N01H 117.0(3) . . ?
C04R C04F C04O 121.2(3) . . ?
C04A C04G H04J 109.5 . . ?
C04A C04G H04K 109.5 . . ?
C04A C04G H04L 109.5 . . ?
H04J C04G H04K 109.5 . . ?
H04J C04G H04L 109.5 . . ?
H04K C04G H04L 109.5 . . ?
C03B C04H H04M 121.8 . . ?
C04U C04H C03B 116.4(3) . . ?
C04U C04H H04M 121.8 . . ?
C03P C04I H04N 121.2 . . ?
C044 C04I C03P 117.7(3) . . ?
C044 C04I H04N 121.2 . . ?
O01F C04J N01J 126.2(3) . . ?
O01F C04J C04N 119.3(4) . . ?
N01J C04J C04N 114.5(3) . . ?
C041 C04K H04O 107.6 . . ?
C05W C04K C041 112.5(3) . . ?
C05W C04K H04O 107.6 . . ?
C05W C04K C05Y 111.6(3) . . ?
C05Y C04K C041 109.8(3) . . ?
C05Y C04K H04O 107.6 . . ?
C05B C04L H04Q 91.1 . . ?
C05B C04L H04P 91.7 . . ?
C05B C04L C05P 120.8(3) . . ?
C05B C04L C2_2 122.4(3) . . ?
C05B C04L C2_5 123.2(7) . . ?
C05P C04L H04Q 91.1 . . ?
C05P C04L H04P 91.7 . . ?
C05P C04L C2_5 115.8(7) . . ?
C2_2 C04L H04Q 91.1 . . ?
C2_2 C04L C05P 116.7(3) . . ?
C2_5 C04L H04P 91.7 . . ?
C03G C04M H04R 109.5 . . ?
C03G C04M H04S 109.5 . . ?
C03G C04M H04T 109.5 . . ?
H04R C04M H04S 109.5 . . ?
H04R C04M H04T 109.5 . . ?
H04S C04M H04T 109.5 . . ?
N01M C04N C04J 114.9(3) . . ?
N01M C04N C04T 126.2(3) . . ?
C04T C04N C04J 118.9(3) . . ?
N01M C04O C04F 119.8(3) . . ?
N01M C04O C04P 123.2(3) . . ?
C04P C04O C04F 116.9(3) . . ?
C04O C04P C04Y 117.0(3) . . ?
C059 C04P C04O 120.7(3) . . ?
C059 C04P C04Y 122.3(4) . . ?
C051 C04Q C03O 117.6(3) . . ?
C05G C04Q C03O 119.6(3) . . ?
C05G C04Q C051 122.7(3) . . ?
C04F C04R H04U 119.7 . . ?
C04F C04R C04Z 120.5(3) . . ?
C04Z C04R H04U 119.7 . . ?
C061 O04S C06S 117.4(4) . . ?
C04N C04T H04V 120.9 . . ?
C04Y C04T C04N 118.1(3) . . ?
C04Y C04T H04V 120.9 . . ?
C04H C04U H04W 119.2 . . ?
C04H C04U C04V 121.6(3) . . ?
C04V C04U H04W 119.2 . . ?
C032 C04V H04X 121.4 . . ?
C04U C04V C032 117.1(3) . . ?
C04U C04V H04X 121.4 . . ?
N01O C04X C054 118.3(3) . . ?
N01O C04X C05K 121.4(4) . . ?
C054 C04X C05K 120.4(3) . . ?
O01C C04Y C04P 114.7(3) . . ?
O01C C04Y C04T 126.3(3) . . ?
C04T C04Y C04P 119.1(4) . . ?
C04R C04Z H04Z 120.2 . . ?
C059 C04Z C04R 119.6(3) . . ?
C059 C04Z H04Z 120.2 . . ?
C03W C050 H050 119.0 . . ?
C055 C050 C03W 121.9(3) . . ?
C055 C050 H050 119.0 . . ?
O01I C051 C04D 125.2(3) . . ?
O01I C051 C04Q 115.0(3) . . ?
C04D C051 C04Q 119.8(3) . . ?
O00C C052 C04A 108.7(3) . . ?
O00C C052 H05A 109.9 . . ?
O00C C052 H05B 109.9 . . ?
C04A C052 H05A 109.9 . . ?
C04A C052 H05B 109.9 . . ?
H05A C052 H05B 108.3 . . ?
C043 C053 H05C 109.5 . . ?
C043 C053 H05D 109.5 . . ?
C043 C053 H05E 109.5 . . ?
H05C C053 H05D 109.5 . . ?
H05C C053 H05E 109.5 . . ?
H05D C053 H05E 109.5 . . ?
N01J C054 C04X 117.0(3) . . ?
C05L C054 N01J 123.2(4) . . ?
C05L C054 C04X 119.7(4) . . ?
C049 C055 H055 120.2 . . ?
C050 C055 C049 119.6(3) . . ?
C050 C055 H055 120.2 . . ?
O00M C057 H05F 110.1 . . ?
O00M C057 H05G 110.1 . . ?
O00M C057 C05H 108.1(3) . . ?
H05F C057 H05G 108.4 . . ?
C05H C057 H05F 110.1 . . ?
C05H C057 H05G 110.1 . . ?
C043 C058 H05H 109.5 . . ?
C043 C058 H05I 109.5 . . ?
C043 C058 H05J 109.5 . . ?
H05H C058 H05I 109.5 . . ?
H05H C058 H05J 109.5 . . ?
H05I C058 H05J 109.5 . . ?
C04P C059 H059 119.5 . . ?
C04Z C059 C04P 121.0(4) . . ?
C04Z C059 H059 119.5 . . ?
C04A C05A H05K 109.5 . . ?
C04A C05A H05L 109.5 . . ?
C04A C05A H05M 109.5 . . ?
H05K C05A H05L 109.5 . . ?
H05K C05A H05M 109.5 . . ?
H05L C05A H05M 109.5 . . ?
C04L C05B H05N 92.2 . . ?
C04L C05B H05O 94.5 . . ?
C04L C05B C06B 121.4(3) . . ?
C04L C05B C3_1 125.0(3) . . ?
C04L C05B C3_3 117.1(7) . . ?
C06B C05B H05N 92.2 . . ?
C06B C05B H05O 94.5 . . ?
C3_1 C05B H05N 92.2 . . ?
C3_1 C05B C06B 113.1(3) . . ?
C3_3 C05B H05O 94.5 . . ?
C3_3 C05B C06B 119.6(7) . . ?
C03G C05C H05P 109.5 . . ?
C03G C05C H05Q 109.5 . . ?
C03G C05C H05R 109.5 . . ?
H05P C05C H05Q 109.5 . . ?
H05P C05C H05R 109.5 . . ?
H05Q C05C H05R 109.5 . . ?
O00F C05D H05S 110.2 . . ?
O00F C05D H05T 110.2 . . ?
O00F C05D C05T 107.4(3) . . ?
H05S C05D H05T 108.5 . . ?
C05T C05D H05S 110.2 . . ?
C05T C05D H05T 110.2 . . ?
C048 C05E H05U 120.2 . . ?
C048 C05E C05S 119.5(3) . . ?
C05S C05E H05U 120.2 . . ?
N01O C05F C05O 119.6(3) . . ?
N01O C05F C066 125.4(4) . . ?
C066 C05F C05O 114.9(4) . . ?
C04Q C05G H05V 119.6 . . ?
C05S C05G C04Q 120.8(3) . . ?
C05S C05G H05V 119.6 . . ?
C057 C05H H05W 107.8 . . ?
C057 C05H C05Z 109.4(4) . . ?
C057 C05H C063 111.7(3) . . ?
C05Z C05H H05W 107.8 . . ?
C05Z C05H C063 112.2(3) . . ?
C063 C05H H05W 107.8 . . ?
H05X C05I H05Y 109.5 . . ?
H05X C05I H 109.5 . . ?
H05Y C05I H 109.5 . . ?
C4_1 C05I H05X 109.5 . . ?
C4_1 C05I H05Y 109.5 . . ?
C4_1 C05I H 109.5 . . ?
C045 C05J H05Z 108.6 . . ?
C045 C05J C06A 108.6(3) . . ?
C064 C05J C045 111.9(3) . . ?
C064 C05J H05Z 108.6 . . ?
C064 C05J C06A 110.4(4) . . ?
C06A C05J H05Z 108.6 . . ?
C05X C05K C04X 117.5(5) . . ?
C061 C05K C04X 118.7(3) . . ?
C061 C05K C05X 123.8(4) . . ?
C054 C05L H05 120.5 . . ?
C054 C05L C05V 119.1(5) . . ?
C05V C05L H05 120.5 . . ?
N01G C05O C05F 116.1(3) . . ?
O04W C05O N01G 123.5(3) . . ?
O04W C05O C05F 120.3(3) . . ?
C04L C05P H0AA 108.3 . . ?
C04L C05P HA 108.3 . . ?
H0AA C05P HA 107.4 . . ?
C06U C05P C04L 115.8(4) . . ?
C06U C05P H0AA 108.3 . . ?
C06U C05P HA 108.3 . . ?
O01I C05R H1AA 110.3 . . ?
O01I C05R HB 110.3 . . ?
O01I C05R C06C 107.1(4) . . ?
H1AA C05R HB 108.5 . . ?
C06C C05R H1AA 110.3 . . ?
C06C C05R HB 110.3 . . ?
C05E C05S H2AA 119.6 . . ?
C05G C05S C05E 120.8(3) . . ?
C05G C05S H2AA 119.6 . . ?
C05D C05T H3AA 107.1 . . ?
C068 C05T C05D 112.2(4) . . ?
C068 C05T H3AA 107.1 . . ?
C13 C05T C05D 114.0(6) . . ?
C13 C05T H3AA 107.1 . . ?
C13 C05T C068 109.1(7) . . ?
H4AA C05U HC 109.5 . . ?
H4AA C05U HD 109.5 . . ?
HC C05U HD 109.5 . . ?
C1_2 C05U H4AA 109.5 . . ?
C1_2 C05U HC 109.5 . . ?
C1_2 C05U HD 109.5 . . ?
C05L C05V H5AA 119.0 . . ?
C05X C05V C05L 122.0(4) . . ?
C05X C05V H5AA 119.0 . . ?
C04K C05W H6AA 109.5 . . ?
C04K C05W HE 109.5 . . ?
C04K C05W HF 109.5 . . ?
H6AA C05W HE 109.5 . . ?
H6AA C05W HF 109.5 . . ?
HE C05W HF 109.5 . . ?
C05K C05X H7AA 119.3 . . ?
C05V C05X C05K 121.3(5) . . ?
C05V C05X H7AA 119.3 . . ?
C04K C05Y H8AA 109.5 . . ?
C04K C05Y HG 109.5 . . ?
C04K C05Y HH 109.5 . . ?
H8AA C05Y HG 109.5 . . ?
H8AA C05Y HH 109.5 . . ?
HG C05Y HH 109.5 . . ?
C05H C05Z H9AA 109.5 . . ?
C05H C05Z HI 109.5 . . ?
C05H C05Z HJ 109.5 . . ?
H9AA C05Z HI 109.5 . . ?
H9AA C05Z HJ 109.5 . . ?
HI C05Z HJ 109.5 . . ?
C21 O060 H060 109.5 . . ?
O04S C061 C05K 115.1(4) . . ?
O04S C061 C066 126.0(5) . . ?
C066 C061 C05K 118.9(4) . . ?
C05H C063 H06A 109.5 . . ?
C05H C063 H06B 109.5 . . ?
C05H C063 H06C 109.5 . . ?
H06A C063 H06B 109.5 . . ?
H06A C063 H06C 109.5 . . ?
H06B C063 H06C 109.5 . . ?
C05J C064 H06D 109.5 . . ?
C05J C064 H06E 109.5 . . ?
C05J C064 H06F 109.5 . . ?
H06D C064 H06E 109.5 . . ?
H06D C064 H06F 109.5 . . ?
H06E C064 H06F 109.5 . . ?
O01C C065 H06G 110.3 . . ?
O01C C065 H06H 110.3 . . ?
O01C C065 C06D 107.1(4) . . ?
H06G C065 H06H 108.5 . . ?
C06D C065 H06G 110.3 . . ?
C06D C065 H06H 110.3 . . ?
C05F C066 H066 120.8 . . ?
C061 C066 C05F 118.5(5) . . ?
C061 C066 H066 120.8 . . ?
C071 O067 H067 109.5 . . ?
C05T C068 H06I 109.5 . . ?
C05T C068 H06J 109.5 . . ?
C05T C068 H06K 109.5 . . ?
H06I C068 H06J 109.5 . . ?
H06I C068 H06K 109.5 . . ?
H06J C068 H06K 109.5 . . ?
H06L C069 H06M 106.9 . . ?
C06B C069 H06L 107.3 . . ?
C06B C069 H06M 107.3 . . ?
C06U C069 H06L 107.3 . . ?
C06U C069 H06M 107.3 . . ?
C06U C069 C06B 120.0(4) . . ?
C05J C06A H06N 109.5 . . ?
C05J C06A H06O 109.5 . . ?
C05J C06A H06P 109.5 . . ?
H06N C06A H06O 109.5 . . ?
H06N C06A H06P 109.5 . . ?
H06O C06A H06P 109.5 . . ?
C05B C06B H06Q 108.8 . . ?
C05B C06B H06R 108.8 . . ?
C069 C06B C05B 114.0(3) . . ?
C069 C06B H06Q 108.8 . . ?
C069 C06B H06R 108.8 . . ?
H06Q C06B H06R 107.7 . . ?
C05R C06C H06S 110.8 . . ?
C05R C06C C14 107.0(5) . . ?
C06L C06C C05R 109.3(5) . . ?
C06L C06C H06S 110.8 . . ?
C06L C06C C14 108.0(6) . . ?
C14 C06C H06S 110.8 . . ?
C065 C06D H06T 110.2 . . ?
C065 C06D C06T 108.0(6) . . ?
C06P C06D C065 109.7(5) . . ?
C06P C06D H06T 110.2 . . ?
C06P C06D C06T 108.4(4) . . ?
C06T C06D H06T 110.2 . . ?
C06C C06L H06U 109.5 . . ?
C06C C06L H06V 109.5 . . ?
C06C C06L H06W 109.5 . . ?
H06U C06L H06V 109.5 . . ?
H06U C06L H06W 109.5 . . ?
H06V C06L H06W 109.5 . . ?
C06D C06P H06X 109.5 . . ?
C06D C06P H06Y 109.5 . . ?
C06D C06P HK 109.5 . . ?
H06X C06P H06Y 109.5 . . ?
H06X C06P HK 109.5 . . ?
H06Y C06P HK 109.5 . . ?
O04S C06S H06Z 109.1 . . ?
O04S C06S HL 109.1 . . ?
O04S C06S C073 112.6(6) . . ?
H06Z C06S HL 107.8 . . ?
C073 C06S H06Z 109.1 . . ?
C073 C06S HL 109.1 . . ?
C06D C06T H06 109.5 . . ?
C06D C06T HM 109.5 . . ?
C06D C06T HN 109.5 . . ?
H06 C06T HM 109.5 . . ?
H06 C06T HN 109.5 . . ?
HM C06T HN 109.5 . . ?
C05P C06U H0BA 106.3 . . ?
C05P C06U HO 106.3 . . ?
C069 C06U C05P 124.1(4) . . ?
C069 C06U H0BA 106.3 . . ?
C069 C06U HO 106.3 . . ?
H0BA C06U HO 106.4 . . ?
O067 C071 H07A 109.5 . . ?
O067 C071 H07B 109.5 . . ?
O067 C071 H07C 109.5 . . ?
H07A C071 H07B 109.5 . . ?
H07A C071 H07C 109.5 . . ?
H07B C071 H07C 109.5 . . ?
C06S C073 H073 106.9 . . ?
C5 C073 C06S 112.9(8) . . ?
C5 C073 H073 106.9 . . ?
C5 C073 C16 105.0(9) . . ?
C16 C073 C06S 117.6(8) . . ?
C16 C073 H073 106.9 . . ?
C073 C5 H5A 109.5 . . ?
C073 C5 H5B 109.5 . . ?
C073 C5 H5C 109.5 . . ?
H5A C5 H5B 109.5 . . ?
H5A C5 H5C 109.5 . . ?
H5B C5 H5C 109.5 . . ?
C05T C13 H13A 109.5 . . ?
C05T C13 H13B 109.5 . . ?
C05T C13 H13C 109.5 . . ?
H13A C13 H13B 109.5 . . ?
H13A C13 H13C 109.5 . . ?
H13B C13 H13C 109.5 . . ?
C06C C14 H14A 109.5 . . ?
C06C C14 H14B 109.5 . . ?
C06C C14 H14C 109.5 . . ?
H14A C14 H14B 109.5 . . ?
H14A C14 H14C 109.5 . . ?
H14B C14 H14C 109.5 . . ?
C073 C16 H16A 109.5 . . ?
C073 C16 H16B 109.5 . . ?
C073 C16 H16C 109.5 . . ?
H16A C16 H16B 109.5 . . ?
H16A C16 H16C 109.5 . . ?
H16B C16 H16C 109.5 . . ?
O060 C21 H21A 109.5 . . ?
O060 C21 H21B 109.5 . . ?
O060 C21 H21C 109.5 . . ?
H21A C21 H21B 109.5 . . ?
H21A C21 H21C 109.5 . . ?
H21B C21 H21C 109.5 . . ?
H51A C51 H51B 109.5 . . ?
H51A C51 H51C 109.5 . . ?
H51B C51 H51C 109.5 . . ?
C5_3 C51 H51A 109.5 . . ?
C5_3 C51 H51B 109.5 . . ?
C5_3 C51 H51C 109.5 . . ?
H58A C58 H58B 109.5 . . ?
H58A C58 H58C 109.5 . . ?
H58B C58 H58C 109.5 . . ?
C1_5 C58 H58A 109.5 . . ?
C1_5 C58 H58B 109.5 . . ?
C1_5 C58 H58C 109.5 . . ?
C4_1 S1_1 C1_1 92.6(2) . . ?
C038 C1_1 S1_1 118.2(3) . . ?
C2_1 C1_1 C038 129.9(4) . . ?
C2_1 C1_1 S1_1 111.8(4) . . ?
C1_1 C2_1 H2_1 123.9 . . ?
C1_1 C2_1 C3_1 112.1(4) . . ?
C3_1 C2_1 H2_1 123.9 . . ?
C2_1 C3_1 C05B 119.6(4) . . ?
C4_1 C3_1 C05B 127.7(4) . . ?
C4_1 C3_1 C2_1 112.6(4) . . ?
C05I C4_1 S1_1 120.0(3) . . ?
C3_1 C4_1 C05I 129.2(3) . . ?
C3_1 C4_1 S1_1 110.8(3) . . ?
C4_2 S1_2 C1_2 92.71(18) . . ?
C05U C1_2 S1_2 115.2(5) . . ?
C05U C1_2 C2_2 132.8(5) . . ?
C2_2 C1_2 S1_2 111.8(3) . . ?
C04L C2_2 C1_2 124.9(4) . . ?
C04L C2_2 C3_2 126.0(4) . . ?
C1_2 C2_2 C3_2 108.0(4) . . ?
C2_2 C3_2 H3_2 122.2 . . ?
C4_2 C3_2 C2_2 115.7(4) . . ?
C4_2 C3_2 H3_2 122.2 . . ?
C022 C4_2 S1_2 119.5(2) . . ?
C3_2 C4_2 C022 130.1(3) . . ?
C3_2 C4_2 S1_2 110.4(3) . . ?
C1_3 S1_3 C5_3 89.2(8) . . ?
C038 C1_3 S1_3 123.0(12) . . ?
C2_3 C1_3 C038 124.0(11) . . ?
C2_3 C1_3 S1_3 112.0(12) . . ?
C1_3 C2_3 H2_3 122.3 . . ?
C1_3 C2_3 C3_3 115.4(13) . . ?
C3_3 C2_3 H2_3 122.3 . . ?
C2_3 C3_3 C05B 127.3(13) . . ?
C5_3 C3_3 C05B 120.1(13) . . ?
C5_3 C3_3 C2_3 108.8(11) . . ?
C51 C5_3 S1_3 131.4(11) . . ?
C3_3 C5_3 C51 113.2(13) . . ?
C3_3 C5_3 S1_3 113.3(10) . . ?
C4_5 S1_5 C1_5 89.9(7) . . ?
C58 C1_5 S1_5 141.1(15) . . ?
C2_5 C1_5 C58 108.1(16) . . ?
C2_5 C1_5 S1_5 110.8(9) . . ?
C1_5 C2_5 C04L 124.6(13) . . ?
C1_5 C2_5 C3_5 112.3(11) . . ?
C3_5 C2_5 C04L 110.5(13) . . ?
C2_5 C3_5 H3_5 123.5 . . ?
C4_5 C3_5 C2_5 113.0(12) . . ?
C4_5 C3_5 H3_5 123.5 . . ?
C022 C4_5 S1_5 114.1(10) . . ?
C3_5 C4_5 C022 118.0(12) . . ?
C3_5 C4_5 S1_5 113.6(11) . . ?

loop_
_geom_bond_atom_site_label_1
_geom_bond_atom_site_label_2
_geom_bond_distance
_geom_bond_site_symmetry_2
_geom_bond_publ_flag
O003 C024 1.353(3) . ?
O003 C03N 1.442(3) . ?
O004 C025 1.346(3) . ?
O004 C041 1.453(3) . ?
O005 C01W 1.224(3) . ?
O006 C01X 1.225(3) . ?
O007 C01P 1.228(3) . ?
O008 C02C 1.220(3) . ?
O009 C023 1.219(3) . ?
O00A C029 1.223(3) . ?
O00B C02V 1.350(3) . ?
O00B C03V 1.443(3) . ?
O00C C02E 1.350(3) . ?
O00C C052 1.437(4) . ?
O00D C02R 1.350(3) . ?
O00D C045 1.440(3) . ?
N00E C01R 1.360(3) . ?
N00E C01V 1.315(3) . ?
O00F C042 1.349(3) . ?
O00F C05D 1.444(4) . ?
O00G C03D 1.219(3) . ?
N00H C01L 1.320(3) . ?
N00H C01R 1.358(3) . ?
O00I C03M 1.222(3) . ?
O00K N01A 1.217(3) . ?
N00L H00L 0.8600 . ?
N00L C01K 1.390(3) . ?
N00L C01W 1.360(3) . ?
O00M C044 1.356(3) . ?
O00M C057 1.446(4) . ?
O00N N01A 1.225(3) . ?
N00O C01Q 1.363(3) . ?
N00O C01U 1.323(3) . ?
N00P H00P 0.8600 . ?
N00P C01P 1.368(3) . ?
N00P C01V 1.390(3) . ?
N00Q H00Q 0.8600 . ?
N00Q C01Y 1.393(3) . ?
N00Q C023 1.375(3) . ?
N00R C02I 1.321(4) . ?
N00R C02L 1.366(3) . ?
N00S C01T 1.358(3) . ?
N00S C01Y 1.329(3) . ?
O00T C03S 1.224(3) . ?
N00U H00U 0.8600 . ?
N00U C01X 1.368(3) . ?
N00U C01Z 1.386(3) . ?
N00V C02J 1.320(3) . ?
N00V C03O 1.357(3) . ?
N00W C01T 1.365(3) . ?
N00W C02G 1.323(3) . ?
N00X H00X 0.8600 . ?
N00X C029 1.351(3) . ?
N00X C02U 1.396(3) . ?
N00Y C01Z 1.318(3) . ?
N00Y C028 1.353(3) . ?
N00Z C02B 1.324(3) . ?
N00Z C034 1.363(3) . ?
N010 C028 1.366(3) . ?
N010 C02M 1.329(4) . ?
N011 C02U 1.339(3) . ?
N011 C03R 1.333(3) . ?
N012 C022 1.343(3) . ?
N012 C02D 1.334(3) . ?
N013 C02W 1.325(4) . ?
N013 C034 1.354(3) . ?
N014 C032 1.345(3) . ?
N014 C03B 1.334(3) . ?
N015 C026 1.342(4) . ?
N015 C038 1.342(3) . ?
N016 H016 0.8600 . ?
N016 C03D 1.351(4) . ?
N016 C03R 1.402(3) . ?
N017 H017 0.8600 . ?
N017 C02C 1.361(4) . ?
N017 C03B 1.401(4) . ?
N018 C039 1.362(4) . ?
N018 C03P 1.321(4) . ?
N019 H019 0.8600 . ?
N019 C02X 1.414(3) . ?
N019 C03S 1.352(4) . ?
N01A C048 1.468(4) . ?
N01B H01B 0.8600 . ?
N01B C032 1.400(4) . ?
N01B C040 1.346(4) . ?
O01C C04Y 1.347(5) . ?
O01C C065 1.455(4) . ?
N01D H01D 0.8600 . ?
N01D C02W 1.392(4) . ?
N01D C03M 1.370(4) . ?
O01E C040 1.235(4) . ?
O01F C04J 1.238(4) . ?
N01G H01G 0.8600 . ?
N01G C030 1.410(3) . ?
N01G C05O 1.357(4) . ?
N01H C04F 1.458(5) . ?
N01H O05M 1.179(5) . ?
N01H O05Q 1.231(5) . ?
N01H O06E 1.321(5) . ?
N01H O1 1.228(6) . ?
O01I C051 1.348(4) . ?
O01I C05R 1.441(5) . ?
N01J H01J 0.8600 . ?
N01J C04J 1.338(5) . ?
N01J C054 1.403(5) . ?
C01K C01Q 1.435(4) . ?
C01K C02A 1.385(4) . ?
C01L C01X 1.502(4) . ?
C01L C02N 1.408(3) . ?
N01M C04N 1.333(4) . ?
N01M C04O 1.364(4) . ?
C01N C01R 1.420(3) . ?
C01N C020 1.412(4) . ?
C01N C025 1.417(3) . ?
N01O C04X 1.376(4) . ?
N01O C05F 1.328(5) . ?
C01P C02D 1.507(3) . ?
C01Q C035 1.416(3) . ?
C01S C01T 1.413(4) . ?
C01S C02Q 1.419(4) . ?
C01S C02R 1.412(4) . ?
C01U C02K 1.402(4) . ?
C01U C03S 1.509(4) . ?
C01V C031 1.433(3) . ?
C01W C02J 1.503(4) . ?
C01Y C021 1.419(4) . ?
C01Z C02Y 1.422(4) . ?
C020 H020 0.9300 . ?
C020 C031 1.358(4) . ?
C021 H021 0.9300 . ?
C021 C02Q 1.360(4) . ?
C022 C02H 1.397(3) . ?
C022 C4_2 1.468(4) . ?
C022 C4_5 1.628(18) . ?
C023 C02B 1.510(4) . ?
C024 C027 1.423(4) . ?
C024 C02S 1.364(4) . ?
C025 C02N 1.375(4) . ?
C026 C03M 1.498(4) . ?
C026 C04B 1.383(4) . ?
C027 C02L 1.423(3) . ?
C027 C02Z 1.408(4) . ?
C028 C036 1.412(4) . ?
C029 C02I 1.510(4) . ?
C02A H02A 0.9300 . ?
C02A C02O 1.405(4) . ?
C02B C037 1.405(3) . ?
C02C C02G 1.512(4) . ?
C02D C02F 1.384(3) . ?
C02E C02K 1.377(4) . ?
C02E C035 1.419(4) . ?
C02F H02F 0.9300 . ?
C02F C02T 1.395(4) . ?
C02G C03H 1.405(4) . ?
C02H H02H 0.9300 . ?
C02H C02T 1.371(4) . ?
C02I C02S 1.401(3) . ?
C02J C04D 1.406(4) . ?
C02K H02K 0.9300 . ?
C02L C030 1.428(4) . ?
C02M C03D 1.519(4) . ?
C02M C03Z 1.384(4) . ?
C02N H02N 0.9300 . ?
C02O H02O 0.9300 . ?
C02O C03A 1.361(4) . ?
C02P H02P 0.9300 . ?
C02P C033 1.407(4) . ?
C02P C03L 1.361(4) . ?
C02Q H02Q 0.9300 . ?
C02R C03H 1.380(4) . ?
C02S H02S 0.9300 . ?
C02T H02T 0.9300 . ?
C02U C03C 1.386(4) . ?
C02V C033 1.422(4) . ?
C02V C037 1.366(4) . ?
C02W C03L 1.417(4) . ?
C02X C039 1.425(4) . ?
C02X C03W 1.378(4) . ?
C02Y H02Y 0.9300 . ?
C02Y C03E 1.354(4) . ?
C02Z H02Z 0.9300 . ?
C02Z C03I 1.366(4) . ?
C030 C047 1.384(4) . ?
C031 H031 0.9300 . ?
C032 C04V 1.388(4) . ?
C033 C034 1.421(4) . ?
C035 C03A 1.421(4) . ?
C036 C03E 1.403(4) . ?
C036 C042 1.421(4) . ?
C037 H037 0.9300 . ?
C038 C03X 1.401(4) . ?
C038 C1_1 1.469(6) . ?
C038 C1_3 1.479(19) . ?
C039 C049 1.425(4) . ?
C03A H03A 0.9300 . ?
C03B C04H 1.399(4) . ?
C03C H03C 0.9300 . ?
C03C C04C 1.384(4) . ?
C03E H03E 0.9300 . ?
C03G H03G 0.9800 . ?
C03G C03N 1.509(3) . ?
C03G C04M 1.524(4) . ?
C03G C05C 1.503(4) . ?
C03H H03H 0.9300 . ?
C03I H03I 0.9300 . ?
C03I C047 1.400(4) . ?
C03L H03L 0.9300 . ?
C03N H03B 0.9700 . ?
C03N H03D 0.9700 . ?
C03O C048 1.421(4) . ?
C03O C04Q 1.428(4) . ?
C03P C040 1.485(4) . ?
C03P C04I 1.414(4) . ?
C03R C04E 1.384(4) . ?
C03V H03F 0.9700 . ?
C03V H03J 0.9700 . ?
C03V C043 1.516(4) . ?
C03W H03W 0.9300 . ?
C03W C050 1.421(4) . ?
C03X H03X 0.9300 . ?
C03X C03Y 1.374(4) . ?
C03Y H03Y 0.9300 . ?
C03Y C04B 1.390(4) . ?
C03Z H03Z 0.9300 . ?
C03Z C042 1.379(4) . ?
C041 H04A 0.9700 . ?
C041 H04B 0.9700 . ?
C041 C04K 1.513(4) . ?
C043 H043 0.9800 . ?
C043 C053 1.514(4) . ?
C043 C058 1.519(5) . ?
C044 C049 1.414(5) . ?
C044 C04I 1.369(5) . ?
C045 H04C 0.9700 . ?
C045 H04D 0.9700 . ?
C045 C05J 1.527(5) . ?
C047 H047 0.9300 . ?
C048 C05E 1.356(4) . ?
C049 C055 1.414(5) . ?
C04A H04E 0.9800 . ?
C04A C04G 1.522(5) . ?
C04A C052 1.515(4) . ?
C04A C05A 1.532(5) . ?
C04B H04F 0.9300 . ?
C04C H04G 0.9300 . ?
C04C C04E 1.385(4) . ?
C04D H04H 0.9300 . ?
C04D C051 1.367(4) . ?
C04E H04I 0.9300 . ?
C04F C04O 1.423(4) . ?
C04F C04R 1.385(4) . ?
C04G H04J 0.9600 . ?
C04G H04K 0.9600 . ?
C04G H04L 0.9600 . ?
C04H H04M 0.9300 . ?
C04H C04U 1.376(4) . ?
C04I H04N 0.9300 . ?
C04J C04N 1.514(5) . ?
C04K H04O 0.9800 . ?
C04K C05W 1.496(5) . ?
C04K C05Y 1.510(4) . ?
C04L H04Q 0.9800 . ?
C04L H04P 0.9800 . ?
C04L C05B 1.360(5) . ?
C04L C05P 1.509(4) . ?
C04L C2_2 1.414(5) . ?
C04L C2_5 1.675(16) . ?
C04M H04R 0.9600 . ?
C04M H04S 0.9600 . ?
C04M H04T 0.9600 . ?
C04N C04T 1.387(6) . ?
C04O C04P 1.415(5) . ?
C04P C04Y 1.446(4) . ?
C04P C059 1.401(5) . ?
C04Q C051 1.415(5) . ?
C04Q C05G 1.403(5) . ?
C04R H04U 0.9300 . ?
C04R C04Z 1.396(5) . ?
O04S C061 1.342(5) . ?
O04S C06S 1.455(8) . ?
C04T H04V 0.9300 . ?
C04T C04Y 1.368(5) . ?
C04U H04W 0.9300 . ?
C04U C04V 1.376(5) . ?
C04V H04X 0.9300 . ?
O04W C05O 1.214(5) . ?
C04X C054 1.420(6) . ?
C04X C05K 1.433(6) . ?
C04Z H04Z 0.9300 . ?
C04Z C059 1.371(5) . ?
C050 H050 0.9300 . ?
C050 C055 1.355(5) . ?
C052 H05A 0.9700 . ?
C052 H05B 0.9700 . ?
C053 H05C 0.9600 . ?
C053 H05D 0.9600 . ?
C053 H05E 0.9600 . ?
C054 C05L 1.388(4) . ?
C055 H055 0.9300 . ?
C057 H05F 0.9700 . ?
C057 H05G 0.9700 . ?
C057 C05H 1.510(4) . ?
C058 H05H 0.9600 . ?
C058 H05I 0.9600 . ?
C058 H05J 0.9600 . ?
C059 H059 0.9300 . ?
C05A H05K 0.9600 . ?
C05A H05L 0.9600 . ?
C05A H05M 0.9600 . ?
C05B H05N 0.9800 . ?
C05B H05O 0.9800 . ?
C05B C06B 1.535(5) . ?
C05B C3_1 1.483(5) . ?
C05B C3_3 1.486(15) . ?
C05C H05P 0.9600 . ?
C05C H05Q 0.9600 . ?
C05C H05R 0.9600 . ?
C05D H05S 0.9700 . ?
C05D H05T 0.9700 . ?
C05D C05T 1.513(5) . ?
C05E H05U 0.9300 . ?
C05E C05S 1.401(6) . ?
C05F C05O 1.502(5) . ?
C05F C066 1.397(5) . ?
C05G H05V 0.9300 . ?
C05G C05S 1.357(6) . ?
C05H H05W 0.9800 . ?
C05H C05Z 1.524(6) . ?
C05H C063 1.527(6) . ?
C05I H05X 0.9600 . ?
C05I H05Y 0.9600 . ?
C05I H 0.9600 . ?
C05I C4_1 1.415(6) . ?
C05J H05Z 0.9800 . ?
C05J C064 1.517(6) . ?
C05J C06A 1.540(5) . ?
C05K C05X 1.419(6) . ?
C05K C061 1.411(8) . ?
C05L H05 0.9300 . ?
C05L C05V 1.420(7) . ?
C05P H0AA 0.9700 . ?
C05P HA 0.9700 . ?
C05P C06U 1.444(6) . ?
C05R H1AA 0.9700 . ?
C05R HB 0.9700 . ?
C05R C06C 1.529(6) . ?
C05S H2AA 0.9300 . ?
C05T H3AA 0.9800 . ?
C05T C068 1.498(8) . ?
C05T C13 1.364(10) . ?
C05U H4AA 0.9600 . ?
C05U HC 0.9600 . ?
C05U HD 0.9600 . ?
C05U C1_2 1.416(7) . ?
C05V H5AA 0.9300 . ?
C05V C05X 1.343(8) . ?
C05W H6AA 0.9600 . ?
C05W HE 0.9600 . ?
C05W HF 0.9600 . ?
C05X H7AA 0.9300 . ?
C05Y H8AA 0.9600 . ?
C05Y HG 0.9600 . ?
C05Y HH 0.9600 . ?
C05Z H9AA 0.9600 . ?
C05Z HI 0.9600 . ?
C05Z HJ 0.9600 . ?
O060 H060 0.8200 . ?
O060 C21 1.496(9) . ?
C061 C066 1.376(6) . ?
C063 H06A 0.9600 . ?
C063 H06B 0.9600 . ?
C063 H06C 0.9600 . ?
C064 H06D 0.9600 . ?
C064 H06E 0.9600 . ?
C064 H06F 0.9600 . ?
C065 H06G 0.9700 . ?
C065 H06H 0.9700 . ?
C065 C06D 1.533(8) . ?
C066 H066 0.9300 . ?
O067 H067 0.8200 . ?
O067 C071 1.475(10) . ?
C068 H06I 0.9600 . ?
C068 H06J 0.9600 . ?
C068 H06K 0.9600 . ?
C069 H06L 0.9700 . ?
C069 H06M 0.9700 . ?
C069 C06B 1.490(5) . ?
C069 C06U 1.339(7) . ?
C06A H06N 0.9600 . ?
C06A H06O 0.9600 . ?
C06A H06P 0.9600 . ?
C06B H06Q 0.9700 . ?
C06B H06R 0.9700 . ?
C06C H06S 0.9800 . ?
C06C C06L 1.506(7) . ?
C06C C14 1.671(12) . ?
C06D H06T 0.9800 . ?
C06D C06P 1.518(7) . ?
C06D C06T 1.559(7) . ?
C06L H06U 0.9600 . ?
C06L H06V 0.9600 . ?
C06L H06W 0.9600 . ?
C06P H06X 0.9600 . ?
C06P H06Y 0.9600 . ?
C06P HK 0.9600 . ?
C06S H06Z 0.9700 . ?
C06S HL 0.9700 . ?
C06S C073 1.878(15) . ?
C06T H06 0.9600 . ?
C06T HM 0.9600 . ?
C06T HN 0.9600 . ?
C06U H0BA 0.9700 . ?
C06U HO 0.9700 . ?
C071 H07A 0.9600 . ?
C071 H07B 0.9600 . ?
C071 H07C 0.9600 . ?
C073 H073 0.9800 . ?
C073 C5 1.565(13) . ?
C073 C16 1.600(12) . ?
C5 H5A 0.9600 . ?
C5 H5B 0.9600 . ?
C5 H5C 0.9600 . ?
C13 H13A 0.9600 . ?
C13 H13B 0.9600 . ?
C13 H13C 0.9600 . ?
C14 H14A 0.9600 . ?
C14 H14B 0.9600 . ?
C14 H14C 0.9600 . ?
C16 H16A 0.9600 . ?
C16 H16B 0.9600 . ?
C16 H16C 0.9600 . ?
C21 H21A 0.9600 . ?
C21 H21B 0.9600 . ?
C21 H21C 0.9600 . ?
C51 H51A 0.9600 . ?
C51 H51B 0.9600 . ?
C51 H51C 0.9600 . ?
C51 C5_3 1.412(15) . ?
C58 H58A 0.9600 . ?
C58 H58B 0.9600 . ?
C58 H58C 0.9600 . ?
C58 C1_5 1.540(2) . ?
S1_1 C1_1 1.745(5) . ?
S1_1 C4_1 1.721(3) . ?
C1_1 C2_1 1.365(5) . ?
C2_1 H2_1 0.9300 . ?
C2_1 C3_1 1.452(7) . ?
C3_1 C4_1 1.400(5) . ?
S1_2 C1_2 1.727(4) . ?
S1_2 C4_2 1.719(3) . ?
C1_2 C2_2 1.427(6) . ?
C2_2 C3_2 1.442(5) . ?
C3_2 H3_2 0.9300 . ?
C3_2 C4_2 1.363(5) . ?
S1_3 C1_3 1.739(11) . ?
S1_3 C5_3 1.751(12) . ?
C1_3 C2_3 1.356(13) . ?
C2_3 H2_3 0.9300 . ?
C2_3 C3_3 1.408(13) . ?
C3_3 C5_3 1.395(15) . ?
S1_5 C1_5 1.762(10) . ?
S1_5 C4_5 1.736(11) . ?
C1_5 C2_5 1.402(13) . ?
C2_5 C3_5 1.410(13) . ?
C3_5 H3_5 0.9300 . ?
C3_5 C4_5 1.349(13) . ?

loop_
_geom_torsion_atom_site_label_1
_geom_torsion_atom_site_label_2
_geom_torsion_atom_site_label_3
_geom_torsion_atom_site_label_4
_geom_torsion
_geom_torsion_site_symmetry_1
_geom_torsion_site_symmetry_2
_geom_torsion_site_symmetry_3
_geom_torsion_site_symmetry_4
_geom_torsion_publ_flag
O003 C024 C027 C02L 178.8(2) . . . . ?
O003 C024 C027 C02Z -2.4(4) . . . . ?
O003 C024 C02S C02I -179.9(2) . . . . ?
O004 C025 C02N C01L 177.0(2) . . . . ?
O004 C041 C04K C05W 62.4(4) . . . . ?
O004 C041 C04K C05Y -172.7(4) . . . . ?
O005 C01W C02J N00V 173.4(2) . . . . ?
O005 C01W C02J C04D -7.7(4) . . . . ?
O007 C01P C02D N012 -176.4(2) . . . . ?
O007 C01P C02D C02F 1.7(4) . . . . ?
O008 C02C C02G N00W -175.7(2) . . . . ?
O008 C02C C02G C03H 3.1(4) . . . . ?
O009 C023 C02B N00Z -172.1(2) . . . . ?
O009 C023 C02B C037 8.8(4) . . . . ?
O00A C029 C02I N00R 176.0(3) . . . . ?
O00A C029 C02I C02S -4.5(4) . . . . ?
O00B C02V C033 C02P -0.9(4) . . . . ?
O00B C02V C033 C034 -179.0(2) . . . . ?
O00B C02V C037 C02B -179.6(3) . . . . ?
O00B C03V C043 C053 178.8(2) . . . . ?
O00B C03V C043 C058 54.6(4) . . . . ?
O00C C02E C02K C01U 179.1(3) . . . . ?
O00C C02E C035 C01Q 178.2(2) . . . . ?
O00C C02E C035 C03A -1.0(4) . . . . ?
O00D C02R C03H C02G 179.6(2) . . . . ?
O00D C045 C05J C064 -55.9(4) . . . . ?
O00D C045 C05J C06A -178.0(3) . . . . ?
N00E C01V C031 C020 -2.0(4) . . . . ?
O00F C05D C05T C068 54.5(5) . . . . ?
O00F C05D C05T C13 -70.2(8) . . . . ?
N00H C01L C01X O006 -175.2(2) . . . . ?
N00H C01L C01X N00U 3.0(3) . . . . ?
N00H C01L C02N C025 1.7(4) . . . . ?
O00K N01A C048 C03O -33.2(4) . . . . ?
O00K N01A C048 C05E 144.4(3) . . . . ?
N00L C01K C01Q N00O -6.5(3) . . . . ?
N00L C01K C01Q C035 173.0(2) . . . . ?
N00L C01K C02A C02O -174.1(2) . . . . ?
N00L C01W C02J N00V -6.5(3) . . . . ?
N00L C01W C02J C04D 172.5(2) . . . . ?
O00M C044 C049 C039 -179.3(2) . . . . ?
O00M C044 C049 C055 -0.1(4) . . . . ?
O00M C044 C04I C03P 177.4(3) . . . . ?
O00M C057 C05H C05Z 175.4(3) . . . . ?
O00M C057 C05H C063 -59.7(4) . . . . ?
O00N N01A C048 C03O 150.5(3) . . . . ?
O00N N01A C048 C05E -31.9(4) . . . . ?
N00O C01Q C035 C02E 2.6(4) . . . . ?
N00O C01Q C035 C03A -178.1(2) . . . . ?
N00O C01U C02K C02E 3.3(4) . . . . ?
N00O C01U C03S O00T 166.1(3) . . . . ?
N00O C01U C03S N019 -13.4(4) . . . . ?
N00P C01P C02D N012 2.2(3) . . . . ?
N00P C01P C02D C02F -179.7(2) . . . . ?
N00P C01V C031 C020 176.7(2) . . . . ?
N00Q C01Y C021 C02Q -177.8(2) . . . . ?
N00Q C023 C02B N00Z 7.3(3) . . . . ?
N00Q C023 C02B C037 -171.8(2) . . . . ?
N00R C02I C02S C024 1.3(4) . . . . ?
N00R C02L C030 N01G -2.3(4) . . . . ?
N00R C02L C030 C047 177.9(3) . . . . ?
N00S C01Y C021 C02Q 0.7(4) . . . . ?
N00U C01Z C02Y C03E 175.1(3) . . . . ?
N00V C02J C04D C051 3.8(4) . . . . ?
N00V C03O C048 N01A -9.4(4) . . . . ?
N00V C03O C048 C05E 173.2(3) . . . . ?
N00V C03O C04Q C051 4.3(5) . . . . ?
N00V C03O C04Q C05G -173.9(3) . . . . ?
N00W C02G C03H C02R -1.2(4) . . . . ?
N00X C029 C02I N00R -5.4(3) . . . . ?
N00X C029 C02I C02S 174.1(2) . . . . ?
N00X C02U C03C C04C -176.7(3) . . . . ?
N00Y C01Z C02Y C03E -1.4(4) . . . . ?
N00Y C028 C036 C03E -0.8(4) . . . . ?
N00Y C028 C036 C042 176.5(3) . . . . ?
N00Z C02B C037 C02V -1.4(4) . . . . ?
N010 C028 C036 C03E -179.2(3) . . . . ?
N010 C028 C036 C042 -1.8(4) . . . . ?
N010 C02M C03D O00G 172.0(3) . . . . ?
N010 C02M C03D N016 -9.2(4) . . . . ?
N010 C02M C03Z C042 -0.9(5) . . . . ?
N011 C02U C03C C04C 2.0(4) . . . . ?
N011 C03R C04E C04C 2.7(5) . . . . ?
N012 C022 C02H C02T -2.2(4) . . . . ?
N012 C022 C4_2 S1_2 -15.5(4) . . . . ?
N012 C022 C4_2 C3_2 164.6(4) . . . . ?
N012 C022 C4_5 S1_5 -14.6(14) . . . . ?
N012 C022 C4_5 C3_5 -151.9(12) . . . . ?
N012 C02D C02F C02T -0.4(4) . . . . ?
N013 C02W C03L C02P -0.8(5) . . . . ?
N014 C032 C04V C04U 0.3(5) . . . . ?
N014 C03B C04H C04U 1.2(4) . . . . ?
N015 C026 C03M O00I 173.6(3) . . . . ?
N015 C026 C03M N01D -7.2(4) . . . . ?
N015 C026 C04B C03Y 1.1(5) . . . . ?
N015 C038 C03X C03Y 1.7(5) . . . . ?
N015 C038 C1_1 S1_1 -14.7(6) . . . . ?
N015 C038 C1_1 C2_1 168.5(5) . . . . ?
N015 C038 C1_3 S1_3 22.5(17) . . . . ?
N015 C038 C1_3 C2_3 -169.5(8) . . . . ?
N016 C03R C04E C04C -179.0(3) . . . . ?
N017 C02C C02G N00W 3.5(3) . . . . ?
N017 C02C C02G C03H -177.7(2) . . . . ?
N017 C03B C04H C04U -177.7(3) . . . . ?
N018 C039 C049 C044 1.7(4) . . . . ?
N018 C039 C049 C055 -177.6(3) . . . . ?
N018 C03P C040 N01B -16.0(4) . . . . ?
N018 C03P C040 O01E 165.9(3) . . . . ?
N018 C03P C04I C044 2.3(4) . . . . ?
N019 C02X C039 N018 -1.3(4) . . . . ?
N019 C02X C039 C049 179.2(2) . . . . ?
N019 C02X C03W C050 180.0(3) . . . . ?
N01A C048 C05E C05S -175.3(4) . . . . ?
N01B C032 C04V C04U 179.7(3) . . . . ?
O01C C065 C06D C06P -64.4(6) . . . . ?
O01C C065 C06D C06T 177.6(5) . . . . ?
N01D C02W C03L C02P 178.6(3) . . . . ?
O01F C04J C04N N01M 167.1(3) . . . . ?
O01F C04J C04N C04T -13.3(5) . . . . ?
N01G C030 C047 C03I -179.4(3) . . . . ?
N01H C04F C04O N01M -6.1(4) . . . . ?
N01H C04F C04O C04P 175.0(3) . . . . ?
N01H C04F C04R C04Z -177.7(3) . . . . ?
O01I C05R C06C C06L -177.4(5) . . . . ?
O01I C05R C06C C14 65.9(6) . . . . ?
N01J C04J C04N N01M -14.1(4) . . . . ?
N01J C04J C04N C04T 165.5(3) . . . . ?
N01J C054 C05L C05V -178.3(3) . . . . ?
C01K N00L C01W O005 -4.5(4) . . . . ?
C01K N00L C01W C02J 175.3(2) . . . . ?
C01K C01Q C035 C02E -176.9(2) . . . . ?
C01K C01Q C035 C03A 2.4(4) . . . . ?
C01K C02A C02O C03A 0.3(4) . . . . ?
C01L N00H C01R N00E -176.8(2) . . . . ?
C01L N00H C01R C01N 0.9(3) . . . . ?
N01M C04N C04T C04Y 4.5(5) . . . . ?
N01M C04O C04P C04Y 5.2(4) . . . . ?
N01M C04O C04P C059 -176.2(3) . . . . ?
C01N C020 C031 C01V -0.6(4) . . . . ?
C01N C025 C02N C01L -1.3(4) . . . . ?
N01O C04X C054 N01J -0.6(5) . . . . ?
N01O C04X C054 C05L -179.0(3) . . . . ?
N01O C04X C05K C05X 178.3(4) . . . . ?
N01O C04X C05K C061 0.5(6) . . . . ?
N01O C05F C05O N01G -9.5(6) . . . . ?
N01O C05F C05O O04W 172.0(5) . . . . ?
N01O C05F C066 C061 2.1(8) . . . . ?
C01P N00P C01V N00E 169.9(2) . . . . ?
C01P N00P C01V C031 -8.9(4) . . . . ?
C01P C02D C02F C02T -178.4(2) . . . . ?
C01Q N00O C01U C02K -2.5(4) . . . . ?
C01Q N00O C01U C03S 177.9(2) . . . . ?
C01Q C01K C02A C02O 4.0(4) . . . . ?
C01Q C035 C03A C02O 1.8(4) . . . . ?
C01R N00E C01V N00P -175.8(2) . . . . ?
C01R N00E C01V C031 3.0(4) . . . . ?
C01R N00H C01L C01X 176.0(2) . . . . ?
C01R N00H C01L C02N -1.4(4) . . . . ?
C01R C01N C020 C031 1.9(4) . . . . ?
C01R C01N C025 O004 -177.5(2) . . . . ?
C01R C01N C025 C02N 0.9(4) . . . . ?
C01S C02R C03H C02G -0.6(4) . . . . ?
C01T N00S C01Y N00Q 177.2(2) . . . . ?
C01T N00S C01Y C021 -1.5(4) . . . . ?
C01T N00W C02G C02C 179.4(2) . . . . ?
C01T N00W C02G C03H 0.7(4) . . . . ?
C01T C01S C02Q C021 1.4(4) . . . . ?
C01T C01S C02R O00D -177.4(2) . . . . ?
C01T C01S C02R C03H 2.7(4) . . . . ?
C01U N00O C01Q C01K 179.0(2) . . . . ?
C01U N00O C01Q C035 -0.5(4) . . . . ?
C01V N00E C01R N00H 176.3(2) . . . . ?
C01V N00E C01R C01N -1.4(3) . . . . ?
C01V N00P C01P O007 6.5(4) . . . . ?
C01V N00P C01P C02D -172.1(2) . . . . ?
C01W N00L C01K C01Q 173.6(2) . . . . ?
C01W N00L C01K C02A -8.2(4) . . . . ?
C01W C02J C04D C051 -175.0(3) . . . . ?
C01X N00U C01Z N00Y -176.8(3) . . . . ?
C01X N00U C01Z C02Y 6.4(4) . . . . ?
C01X C01L C02N C025 -175.8(2) . . . . ?
C01Y N00Q C023 O009 -10.4(4) . . . . ?
C01Y N00Q C023 C02B 170.3(2) . . . . ?
C01Y N00S C01T N00W -177.7(2) . . . . ?
C01Y N00S C01T C01S 2.3(3) . . . . ?
C01Y C021 C02Q C01S -0.7(4) . . . . ?
C01Z N00U C01X O006 7.6(5) . . . . ?
C01Z N00U C01X C01L -170.5(2) . . . . ?
C01Z N00Y C028 N010 178.9(2) . . . . ?
C01Z N00Y C028 C036 0.5(4) . . . . ?
C01Z C02Y C03E C036 1.0(4) . . . . ?
C020 C01N C01R N00E -0.9(4) . . . . ?
C020 C01N C01R N00H -178.5(2) . . . . ?
C020 C01N C025 O004 0.1(4) . . . . ?
C020 C01N C025 C02N 178.6(2) . . . . ?
C022 N012 C02D C01P 177.4(2) . . . . ?
C022 N012 C02D C02F -0.6(4) . . . . ?
C022 C02H C02T C02F 1.1(4) . . . . ?
C023 N00Q C01Y N00S -172.2(2) . . . . ?
C023 N00Q C01Y C021 6.5(4) . . . . ?
C023 C02B C037 C02V 177.7(2) . . . . ?
C024 O003 C03N C03G 172.2(2) . . . . ?
C024 C027 C02L N00R 1.1(4) . . . . ?
C024 C027 C02L C030 -179.5(2) . . . . ?
C024 C027 C02Z C03I -179.3(3) . . . . ?
C025 O004 C041 C04K -168.1(2) . . . . ?
C025 C01N C01R N00E 176.8(2) . . . . ?
C025 C01N C01R N00H -0.8(4) . . . . ?
C025 C01N C020 C031 -175.7(2) . . . . ?
C026 N015 C038 C03X -1.0(4) . . . . ?
C026 N015 C038 C1_1 174.9(4) . . . . ?
C026 N015 C038 C1_3 -176.2(9) . . . . ?
C027 C024 C02S C02I 0.7(4) . . . . ?
C027 C02L C030 N01G 178.3(2) . . . . ?
C027 C02L C030 C047 -1.5(4) . . . . ?
C027 C02Z C03I C047 -0.6(4) . . . . ?
C028 N00Y C01Z N00U -176.1(2) . . . . ?
C028 N00Y C01Z C02Y 0.7(4) . . . . ?
C028 N010 C02M C03D -179.9(2) . . . . ?
C028 N010 C02M C03Z 0.9(4) . . . . ?
C028 C036 C03E C02Y 0.1(4) . . . . ?
C028 C036 C042 O00F -178.5(3) . . . . ?
C028 C036 C042 C03Z 1.8(4) . . . . ?
C029 N00X C02U N011 176.7(3) . . . . ?
C029 N00X C02U C03C -4.4(5) . . . . ?
C029 C02I C02S C024 -178.1(2) . . . . ?
C02A C01K C01Q N00O 175.2(2) . . . . ?
C02A C01K C01Q C035 -5.3(4) . . . . ?
C02A C02O C03A C035 -3.2(4) . . . . ?
C02B N00Z C034 N013 -178.0(2) . . . . ?
C02B N00Z C034 C033 1.6(4) . . . . ?
C02C N017 C03B N014 -5.9(4) . . . . ?
C02C N017 C03B C04H 173.1(3) . . . . ?
C02C C02G C03H C02R -179.9(2) . . . . ?
C02D N012 C022 C02H 1.9(4) . . . . ?
C02D N012 C022 C4_2 -179.2(2) . . . . ?
C02D N012 C022 C4_5 -151.2(8) . . . . ?
C02D C02F C02T C02H 0.2(4) . . . . ?
C02E O00C C052 C04A -177.4(2) . . . . ?
C02E C035 C03A C02O -179.0(3) . . . . ?
C02G N00W C01T N00S -178.4(2) . . . . ?
C02G N00W C01T C01S 1.6(3) . . . . ?
C02H C022 C4_2 S1_2 163.5(2) . . . . ?
C02H C022 C4_2 C3_2 -16.5(6) . . . . ?
C02H C022 C4_5 S1_5 -168.7(7) . . . . ?
C02H C022 C4_5 C3_5 54.0(15) . . . . ?
C02I N00R C02L C027 0.8(4) . . . . ?
C02I N00R C02L C030 -178.6(2) . . . . ?
C02J N00V C03O C048 179.3(3) . . . . ?
C02J N00V C03O C04Q -4.6(4) . . . . ?
C02J C04D C051 O01I 175.5(3) . . . . ?
C02J C04D C051 C04Q -3.9(5) . . . . ?
C02K C01U C03S O00T -13.6(4) . . . . ?
C02K C01U C03S N019 167.0(2) . . . . ?
C02K C02E C035 C01Q -1.8(4) . . . . ?
C02K C02E C035 C03A 179.0(3) . . . . ?
C02L N00R C02I C029 177.4(2) . . . . ?
C02L N00R C02I C02S -2.1(4) . . . . ?
C02L C027 C02Z C03I -0.6(4) . . . . ?
C02L C030 C047 C03I 0.4(4) . . . . ?
C02M N010 C028 N00Y -178.0(2) . . . . ?
C02M N010 C028 C036 0.5(4) . . . . ?
C02M C03Z C042 O00F 179.8(3) . . . . ?
C02M C03Z C042 C036 -0.5(5) . . . . ?
C02N C01L C01X O006 2.5(4) . . . . ?
C02N C01L C01X N00U -179.3(2) . . . . ?
C02P C033 C034 N00Z 179.8(3) . . . . ?
C02P C033 C034 N013 -0.6(4) . . . . ?
C02Q C01S C01T N00S -2.2(4) . . . . ?
C02Q C01S C01T N00W 177.7(2) . . . . ?
C02Q C01S C02R O00D 1.4(4) . . . . ?
C02Q C01S C02R C03H -178.4(2) . . . . ?
C02R O00D C045 C05J -73.4(4) . . . . ?
C02R C01S C01T N00S 176.7(2) . . . . ?
C02R C01S C01T N00W -3.3(4) . . . . ?
C02R C01S C02Q C021 -177.5(2) . . . . ?
C02S C024 C027 C02L -1.8(4) . . . . ?
C02S C024 C027 C02Z 177.0(2) . . . . ?
C02U N00X C029 O00A 0.5(5) . . . . ?
C02U N00X C029 C02I -178.0(2) . . . . ?
C02U N011 C03R N016 179.8(2) . . . . ?
C02U N011 C03R C04E -1.8(4) . . . . ?
C02U C03C C04C C04E -1.1(5) . . . . ?
C02V O00B C03V C043 -179.3(2) . . . . ?
C02V C033 C034 N00Z -2.0(4) . . . . ?
C02V C033 C034 N013 177.6(2) . . . . ?
C02W N013 C034 N00Z 179.5(2) . . . . ?
C02W N013 C034 C033 -0.1(4) . . . . ?
C02W N01D C03M O00I 3.1(5) . . . . ?
C02W N01D C03M C026 -176.1(3) . . . . ?
C02X N019 C03S O00T 2.1(5) . . . . ?
C02X N019 C03S C01U -178.5(2) . . . . ?
C02X C039 C049 C044 -178.8(3) . . . . ?
C02X C039 C049 C055 1.9(4) . . . . ?
C02X C03W C050 C055 -0.3(5) . . . . ?
C02Z C027 C02L N00R -177.8(2) . . . . ?
C02Z C027 C02L C030 1.6(4) . . . . ?
C02Z C03I C047 C030 0.7(5) . . . . ?
C030 N01G C05O O04W -2.7(8) . . . . ?
C030 N01G C05O C05F 178.8(3) . . . . ?
C032 N014 C03B N017 177.9(2) . . . . ?
C032 N014 C03B C04H -1.0(4) . . . . ?
C032 N01B C040 O01E 0.3(5) . . . . ?
C032 N01B C040 C03P -177.8(3) . . . . ?
C033 C02P C03L C02W 0.1(4) . . . . ?
C033 C02V C037 C02B 0.9(4) . . . . ?
C034 N00Z C02B C023 -179.0(2) . . . . ?
C034 N00Z C02B C037 0.0(4) . . . . ?
C034 N013 C02W N01D -178.7(2) . . . . ?
C034 N013 C02W C03L 0.8(4) . . . . ?
C035 C02E C02K C01U -0.9(4) . . . . ?
C037 C02V C033 C02P 178.7(3) . . . . ?
C037 C02V C033 C034 0.6(4) . . . . ?
C038 N015 C026 C03M 179.5(3) . . . . ?
C038 N015 C026 C04B -0.5(4) . . . . ?
C038 C03X C03Y C04B -1.0(5) . . . . ?
C038 C1_1 C2_1 C3_1 176.5(6) . . . . ?
C038 C1_3 C2_3 C3_3 -167(2) . . . . ?
C039 N018 C03P C040 176.9(2) . . . . ?
C039 N018 C03P C04I -0.8(4) . . . . ?
C039 C02X C03W C050 0.0(4) . . . . ?
C039 C049 C055 C050 -2.2(5) . . . . ?
C03B N014 C032 N01B -179.2(2) . . . . ?
C03B N014 C032 C04V 0.2(4) . . . . ?
C03B N017 C02C O008 -1.4(5) . . . . ?
C03B N017 C02C C02G 179.5(2) . . . . ?
C03B C04H C04U C04V -0.6(5) . . . . ?
C03C C04C C04E C03R -1.1(5) . . . . ?
C03D N016 C03R N011 -19.6(4) . . . . ?
C03D N016 C03R C04E 162.0(3) . . . . ?
C03D C02M C03Z C042 179.9(3) . . . . ?
C03E C036 C042 O00F -1.4(4) . . . . ?
C03E C036 C042 C03Z 179.0(3) . . . . ?
C03L C02P C033 C02V -177.5(3) . . . . ?
C03L C02P C033 C034 0.6(4) . . . . ?
C03M N01D C02W N013 177.7(3) . . . . ?
C03M N01D C02W C03L -1.7(5) . . . . ?
C03M C026 C04B C03Y -178.9(3) . . . . ?
C03N O003 C024 C027 176.0(2) . . . . ?
C03N O003 C024 C02S -3.4(4) . . . . ?
C03O N00V C02J C01W 179.3(2) . . . . ?
C03O N00V C02J C04D 0.4(4) . . . . ?
C03O C048 C05E C05S 2.2(6) . . . . ?
C03O C04Q C051 O01I -179.3(3) . . . . ?
C03O C04Q C051 C04D 0.2(5) . . . . ?
C03O C04Q C05G C05S -0.7(7) . . . . ?
C03P N018 C039 C02X 179.2(2) . . . . ?
C03P N018 C039 C049 -1.3(4) . . . . ?
C03R N011 C02U N00X 178.3(2) . . . . ?
C03R N011 C02U C03C -0.6(4) . . . . ?
C03R N016 C03D O00G -1.4(5) . . . . ?
C03R N016 C03D C02M 179.9(3) . . . . ?
C03S N019 C02X C039 176.1(3) . . . . ?
C03S N019 C02X C03W -3.9(4) . . . . ?
C03S C01U C02K C02E -177.1(2) . . . . ?
C03V O00B C02V C033 175.7(2) . . . . ?
C03V O00B C02V C037 -3.8(4) . . . . ?
C03W C02X C039 N018 178.7(3) . . . . ?
C03W C02X C039 C049 -0.8(4) . . . . ?
C03W C050 C055 C049 1.4(5) . . . . ?
C03X C038 C1_1 S1_1 161.2(3) . . . . ?
C03X C038 C1_1 C2_1 -15.6(8) . . . . ?
C03X C038 C1_3 S1_3 -152.5(9) . . . . ?
C03X C038 C1_3 C2_3 15.5(14) . . . . ?
C03X C03Y C04B C026 -0.3(5) . . . . ?
C03Z C02M C03D O00G -8.7(4) . . . . ?
C03Z C02M C03D N016 170.1(3) . . . . ?
C040 N01B C032 N014 179.7(3) . . . . ?
C040 N01B C032 C04V 0.3(5) . . . . ?
C040 C03P C04I C044 -175.3(3) . . . . ?
C041 O004 C025 C01N 171.9(2) . . . . ?
C041 O004 C025 C02N -6.5(4) . . . . ?
C042 O00F C05D C05T -178.2(4) . . . . ?
C042 C036 C03E C02Y -177.1(3) . . . . ?
C044 O00M C057 C05H -177.7(3) . . . . ?
C044 C049 C055 C050 178.6(3) . . . . ?
C045 O00D C02R C01S 173.4(2) . . . . ?
C045 O00D C02R C03H -6.8(4) . . . . ?
C048 C03O C04Q C051 -179.4(3) . . . . ?
C048 C03O C04Q C05G 2.4(5) . . . . ?
C048 C05E C05S C05G -0.4(7) . . . . ?
C049 C044 C04I C03P -1.8(4) . . . . ?
C04B C026 C03M O00I -6.3(4) . . . . ?
C04B C026 C03M N01D 172.8(3) . . . . ?
C04F C04O C04P C04Y -175.9(3) . . . . ?
C04F C04O C04P C059 2.7(4) . . . . ?
C04F C04R C04Z C059 2.4(5) . . . . ?
C04G C04A C052 O00C 61.9(3) . . . . ?
C04H C04U C04V C032 -0.1(5) . . . . ?
C04I C03P C040 N01B 161.8(3) . . . . ?
C04I C03P C040 O01E -16.3(4) . . . . ?
C04I C044 C049 C039 0.0(4) . . . . ?
C04I C044 C049 C055 179.2(3) . . . . ?
C04J N01J C054 C04X 167.1(3) . . . . ?
C04J N01J C054 C05L -14.6(5) . . . . ?
C04J C04N C04T C04Y -175.1(3) . . . . ?
C04L C05B C06B C069 12.0(8) . . . . ?
C04L C05B C3_1 C2_1 -132.4(5) . . . . ?
C04L C05B C3_1 C4_1 43.0(8) . . . . ?
C04L C05B C3_3 C2_3 -171.4(16) . . . . ?
C04L C05B C3_3 C5_3 33.1(17) . . . . ?
C04L C05P C06U C069 -8.1(15) . . . . ?
C04L C2_2 C3_2 C4_2 178.7(6) . . . . ?
C04L C2_5 C3_5 C4_5 139.3(16) . . . . ?
C04M C03G C03N O003 179.5(2) . . . . ?
C04N N01M C04O C04F 176.9(3) . . . . ?
C04N N01M C04O C04P -4.2(4) . . . . ?
C04N C04T C04Y O01C 176.4(3) . . . . ?
C04N C04T C04Y C04P -3.1(5) . . . . ?
C04O N01M C04N C04J 178.8(3) . . . . ?
C04O N01M C04N C04T -0.8(5) . . . . ?
C04O C04F C04R C04Z -0.6(5) . . . . ?
C04O C04P C04Y O01C 179.1(3) . . . . ?
C04O C04P C04Y C04T -1.3(5) . . . . ?
C04O C04P C059 C04Z -0.9(5) . . . . ?
C04Q C03O C048 N01A 174.2(3) . . . . ?
C04Q C03O C048 C05E -3.2(5) . . . . ?
C04Q C05G C05S C05E -0.4(8) . . . . ?
C04R C04F C04O N01M 177.0(3) . . . . ?
C04R C04F C04O C04P -1.9(4) . . . . ?
C04R C04Z C059 C04P -1.7(5) . . . . ?
O04S C061 C066 C05F 178.7(5) . . . . ?
O04S C06S C073 C5 -54.8(7) . . . . ?
O04S C06S C073 C16 -177.4(6) . . . . ?
C04X N01O C05F C05O -177.6(4) . . . . ?
C04X N01O C05F C066 0.3(6) . . . . ?
C04X C054 C05L C05V 0.0(6) . . . . ?
C04X C05K C05X C05V 1.3(7) . . . . ?
C04X C05K C061 O04S -179.7(5) . . . . ?
C04X C05K C061 C066 1.9(8) . . . . ?
C04Y O01C C065 C06D -176.1(4) . . . . ?
C04Y C04P C059 C04Z 177.6(3) . . . . ?
C051 O01I C05R C06C -170.2(4) . . . . ?
C051 C04Q C05G C05S -178.8(4) . . . . ?
C052 O00C C02E C02K 3.0(4) . . . . ?
C052 O00C C02E C035 -177.0(2) . . . . ?
C054 N01J C04J O01F 0.0(6) . . . . ?
C054 N01J C04J C04N -178.7(3) . . . . ?
C054 C04X C05K C05X -0.9(6) . . . . ?
C054 C04X C05K C061 -178.7(4) . . . . ?
C054 C05L C05V C05X 0.4(7) . . . . ?
C057 O00M C044 C049 176.1(3) . . . . ?
C057 O00M C044 C04I -3.1(4) . . . . ?
C059 C04P C04Y O01C 0.6(5) . . . . ?
C059 C04P C04Y C04T -179.8(3) . . . . ?
C05A C04A C052 O00C -174.5(3) . . . . ?
C05B C04L C05P C06U -3.3(9) . . . . ?
C05B C04L C2_2 C1_2 57.8(8) . . . . ?
C05B C04L C2_2 C3_2 -135.9(6) . . . . ?
C05B C04L C2_5 C1_5 9.8(18) . . . . ?
C05B C04L C2_5 C3_5 -128.7(12) . . . . ?
C05B C3_1 C4_1 C05I 7.4(8) . . . . ?
C05B C3_1 C4_1 S1_1 -174.6(4) . . . . ?
C05B C3_3 C5_3 C51 -22.3(18) . . . . ?
C05B C3_3 C5_3 S1_3 172.0(10) . . . . ?
C05C C03G C03N O003 54.0(3) . . . . ?
C05D O00F C042 C036 172.0(3) . . . . ?
C05D O00F C042 C03Z -8.3(5) . . . . ?
C05F N01O C04X C054 177.6(3) . . . . ?
C05F N01O C04X C05K -1.6(5) . . . . ?
C05G C04Q C051 O01I -1.1(6) . . . . ?
C05G C04Q C051 C04D 178.3(4) . . . . ?
C05K C04X C054 N01J 178.7(3) . . . . ?
C05K C04X C054 C05L 0.3(5) . . . . ?
C05K C061 C066 C05F -3.1(8) . . . . ?
C05L C05V C05X C05K -1.1(8) . . . . ?
O05M N01H C04F C04O 152.4(4) . . . . ?
O05M N01H C04F C04R -30.6(5) . . . . ?
C05O N01G C030 C02L 164.1(4) . . . . ?
C05O N01G C030 C047 -16.2(5) . . . . ?
C05O C05F C066 C061 -179.8(5) . . . . ?
C05P C04L C05B C06B 0.4(7) . . . . ?
C05P C04L C05B C3_1 -171.3(5) . . . . ?
C05P C04L C05B C3_3 164.9(8) . . . . ?
C05P C04L C2_2 C1_2 -126.1(6) . . . . ?
C05P C04L C2_2 C3_2 40.3(8) . . . . ?
C05P C04L C2_5 C1_5 -164.2(11) . . . . ?
C05P C04L C2_5 C3_5 57.3(13) . . . . ?
O05Q N01H C04F C04O -36.0(4) . . . . ?
O05Q N01H C04F C04R 141.0(3) . . . . ?
C05R O01I C051 C04D 2.0(6) . . . . ?
C05R O01I C051 C04Q -178.6(4) . . . . ?
C05U C1_2 C2_2 C04L -6.2(10) . . . . ?
C05U C1_2 C2_2 C3_2 -174.6(5) . . . . ?
C05X C05K C061 O04S 2.6(8) . . . . ?
C05X C05K C061 C066 -175.7(5) . . . . ?
C061 O04S C06S C073 -80.3(7) . . . . ?
C061 C05K C05X C05V 179.0(5) . . . . ?
C065 O01C C04Y C04P -176.0(3) . . . . ?
C065 O01C C04Y C04T 4.4(5) . . . . ?
C066 C05F C05O N01G 172.3(4) . . . . ?
C066 C05F C05O O04W -6.2(7) . . . . ?
C06B C05B C3_1 C2_1 55.3(7) . . . . ?
C06B C05B C3_1 C4_1 -129.3(5) . . . . ?
C06B C05B C3_3 C2_3 -7(2) . . . . ?
C06B C05B C3_3 C5_3 -162.1(11) . . . . ?
C06B C069 C06U C05P 22.0(16) . . . . ?
O06E N01H C04F C04O 33.4(5) . . . . ?
O06E N01H C04F C04R -149.5(4) . . . . ?
C06S O04S C061 C05K -173.0(6) . . . . ?
C06S O04S C061 C066 5.2(10) . . . . ?
C06U C069 C06B C05B -22.9(11) . . . . ?
O1 N01H C04F C04O -158.0(5) . . . . ?
O1 N01H C04F C04R 19.0(6) . . . . ?
C58 C1_5 C2_5 C04L 50.5(15) . . . . ?
C58 C1_5 C2_5 C3_5 -171.6(12) . . . . ?
S1_1 C1_1 C2_1 C3_1 -0.4(6) . . . . ?
C1_1 C038 C03X C03Y -174.0(4) . . . . ?
C1_1 S1_1 C4_1 C05I 177.1(4) . . . . ?
C1_1 S1_1 C4_1 C3_1 -1.1(4) . . . . ?
C1_1 C2_1 C3_1 C05B 175.7(4) . . . . ?
C1_1 C2_1 C3_1 C4_1 -0.4(7) . . . . ?
C2_1 C3_1 C4_1 C05I -176.9(5) . . . . ?
C2_1 C3_1 C4_1 S1_1 1.1(5) . . . . ?
C3_1 C05B C06B C069 -175.4(5) . . . . ?
C4_1 S1_1 C1_1 C038 -176.4(4) . . . . ?
C4_1 S1_1 C1_1 C2_1 0.9(4) . . . . ?
S1_2 C1_2 C2_2 C04L 179.0(4) . . . . ?
S1_2 C1_2 C2_2 C3_2 10.6(5) . . . . ?
C1_2 S1_2 C4_2 C022 177.6(3) . . . . ?
C1_2 S1_2 C4_2 C3_2 -2.4(4) . . . . ?
C1_2 C2_2 C3_2 C4_2 -13.1(6) . . . . ?
C2_2 C04L C05B C06B 176.4(5) . . . . ?
C2_2 C04L C05P C06U -179.6(7) . . . . ?
C2_2 C3_2 C4_2 C022 -170.5(4) . . . . ?
C2_2 C3_2 C4_2 S1_2 9.5(6) . . . . ?
C4_2 C022 C02H C02T 179.0(3) . . . . ?
C4_2 S1_2 C1_2 C05U 179.2(4) . . . . ?
C4_2 S1_2 C1_2 C2_2 -5.1(4) . . . . ?
S1_3 C1_3 C2_3 C3_3 2.5(13) . . . . ?
C1_3 C038 C03X C03Y 176.3(10) . . . . ?
C1_3 S1_3 C5_3 C51 -171.9(9) . . . . ?
C1_3 S1_3 C5_3 C3_3 -9.6(13) . . . . ?
C1_3 C2_3 C3_3 C05B -167.2(13) . . . . ?
C1_3 C2_3 C3_3 C5_3 -9(2) . . . . ?
C2_3 C3_3 C5_3 C51 178.0(12) . . . . ?
C2_3 C3_3 C5_3 S1_3 12(2) . . . . ?
C3_3 C05B C06B C069 -152.2(9) . . . . ?
C5_3 S1_3 C1_3 C038 173.2(14) . . . . ?
C5_3 S1_3 C1_3 C2_3 4.0(8) . . . . ?
S1_5 C1_5 C2_5 C04L -130.8(13) . . . . ?
S1_5 C1_5 C2_5 C3_5 7.1(13) . . . . ?
C1_5 S1_5 C4_5 C022 -135.8(12) . . . . ?
C1_5 S1_5 C4_5 C3_5 3.4(12) . . . . ?
C1_5 C2_5 C3_5 C4_5 -4.7(19) . . . . ?
C2_5 C04L C05B C06B -173.3(9) . . . . ?
C2_5 C04L C05P C06U 170.8(10) . . . . ?
C2_5 C3_5 C4_5 C022 137.5(16) . . . . ?
C2_5 C3_5 C4_5 S1_5 0.0(19) . . . . ?
C4_5 C022 C02H C02T 149.5(8) . . . . ?
C4_5 S1_5 C1_5 C58 172.1(11) . . . . ?
C4_5 S1_5 C1_5 C2_5 -5.9(8) . . . . ?
